data_4002103
loop_
_publ_author_name
'Nanthamathee, Chompoonoot'
'Ling, Sanliang'
'Slater, Ben'
'Attfield, Martin P.'

_publ_section_title
;
 Contradistinct Thermoresponsive Behavior of Isostructural MIL-53 Type
 Metal--Organic Frameworks by Modifying the Framework Inorganic Anion
;
_journal_name_full 'Chemistry of Materials'
_journal_page_first 141223143002002
_journal_paper_doi 10.1021/cm503311x
_journal_year 2014
_chemical_formula_sum 'C8 Al F O4'
_chemical_formula_weight 206.06
_chemical_name_systematic ' ?'
_space_group_IT_number 74
_symmetry_cell_setting orthorhombic
_symmetry_space_group_name_Hall '-I 2b 2'
_symmetry_space_group_name_H-M 'I m m a'
_audit_creation_date 2014-08-28T13:18
_audit_creation_method 'from EXP file using GSAS2CIF'
_audit_update_record ' 2014-08-28T13:18  Initial CIF as created by GSAS2CIF'
_cell_angle_alpha 90.0
_cell_angle_beta 90.0
_cell_angle_gamma 90.0
_cell_formula_units_Z 4
_cell_length_a 6.56806(17)
_cell_length_b 16.3927(5)
_cell_length_c 13.1667(7)
_cell_volume 1417.64(9)
_computing_structure_refinement GSAS
_diffrn_radiation_polarisn_ratio 0.95
_diffrn_radiation_probe x-ray
_diffrn_radiation_wavelength 0.825993
_exptl_absorpt_correction_T_max 1.00000
_exptl_absorpt_correction_T_min 1.00000
_exptl_absorpt_process_details
;   GSAS Absorption/surface roughness correction: function number 0
 No correction is applied.
;
_pd_block_id 2014-08-28T13:18|450K|450K|
_pd_calc_method 'Rietveld Refinement'
_pd_instr_location ' ?'
_pd_meas_2theta_range_inc 0.003
_pd_meas_2theta_range_max 149.9955
_pd_meas_2theta_range_min 0.0015
_pd_meas_number_of_points 49999
_pd_phase_name 300K
_pd_proc_2theta_range_inc 0.003
_pd_proc_2theta_range_max 150.00475
_pd_proc_2theta_range_min 0.010746
_pd_proc_info_datetime 2014-08-28T13:18:25
_pd_proc_info_excluded_regions ' ?'
_pd_proc_ls_background_function
;   GSAS Background function number 1 with  2 terms.
 Shifted Chebyshev function of 1st kind
      1:    0.00000     2:    0.00000    
;
_pd_proc_ls_peak_cutoff 0.00010
_pd_proc_ls_profile_function
;
 CW Profile function number 4 with  18 terms
 Pseudovoigt profile coefficients as parameterized in
 P. Thompson, D.E. Cox & J.B. Hastings (1987). J. Appl. Cryst.,20,79-83.
 Asymmetry correction of L.W. Finger, D.E. Cox & A. P. Jephcoat (1994).
 J. Appl. Cryst.,27,892-900.
 Microstrain broadening by P.W. Stephens,  (1999). J. Appl. Cryst.,32,281-289.
 Peak tails are ignored  where the intensity is below 0.0001 times the peak
   Aniso. broadening axis   1.0   0.0   1.0
;
_pd_proc_ls_prof_R_factor 0.0334
_pd_proc_ls_prof_wR_expected 0.0258
_pd_proc_ls_prof_wR_factor 0.0428
_pd_proc_number_of_points 49999
_pd_spec_mounting ' ?'
_refine_ls_goodness_of_fit_all 1.66
_refine_ls_matrix_type full
_refine_ls_number_parameters 30
_refine_ls_number_restraints 0
_refine_ls_R_Fsqd_factor 0.25896
_refine_ls_shift/su_max 0.04
_refine_ls_shift/su_mean 0.01
_reflns_d_resolution_high 1.209
_reflns_d_resolution_low 8.196
_reflns_limit_h_max 5
_reflns_limit_h_min 0
_reflns_limit_k_max 13
_reflns_limit_k_min 0
_reflns_limit_l_max 11
_reflns_limit_l_min 0
_reflns_number_total 252
_cod_data_source_file alf450K.cif
_cod_data_source_block 450K_publ
_cod_depositor_comments
;
The following automatic conversions were performed:

'_geom_bond_publ_flag' value 'N' changed to 'n' according to
/home/saulius/struct/COD-crude-data--automatic-downloads/rss-feeds/ACS/lib/dictionaries/cif_core.dic
dictionary named 'cif_core.dic' version 2.4.2 from 2011-04-26 (1123
times).

'_geom_angle_publ_flag' value 'N' changed to 'n' according
to
/home/saulius/struct/COD-crude-data--automatic-downloads/rss-feeds/ACS/lib/dictionaries/cif_core.dic
dictionary named 'cif_core.dic' version 2.4.2 from 2011-04-26 (1800
times).

Automatic conversion script
Id: cif_fix_values 2935 2014-11-11 08:27:57Z andrius 
;
_cod_database_code 4002103
_gsas_exptl_extinct_corr_t_min 1.00000
_gsas_exptl_extinct_corr_t_max 1.00000

loop_
_symmetry_equiv_pos_site_id
_symmetry_equiv_pos_as_xyz
1 +x,+y,+z
2 -x,+y,+z
3 +x,-y+1/2,+z
4 -x,-y+1/2,+z
-1 -x,-y,-z
-2 +x,-y,-z
-3 -x,+y+1/2,-z
-4 +x,+y+1/2,-z
101 +x+1/2,+y+1/2,+z+1/2
102 -x+1/2,+y+1/2,+z+1/2
103 +x+1/2,-y,+z+1/2
104 -x+1/2,-y,+z+1/2
-101 -x+1/2,-y+1/2,-z+1/2
-102 +x+1/2,-y+1/2,-z+1/2
-103 -x+1/2,+y,-z+1/2
-104 +x+1/2,+y,-z+1/2

loop_
_atom_site_type_symbol
_atom_site_label
_atom_site_fract_x
_atom_site_fract_y
_atom_site_fract_z
_atom_site_occupancy
_atom_site_thermal_displace_type
_atom_site_U_iso_or_equiv
_atom_site_symmetry_multiplicity
Al Al1 0.25 0.25 0.75 1.0 Uiso 0.0132(16) 4
F F1 0.0 0.25 0.6913(6) 1.0 Uiso 0.0157(14) 4
O O1 0.1658(6) 0.16882(26) 0.8394(4) 1.0 Uiso 0.0157(14) 16
C C1 -0.1949(7) 0.0266(6) 0.9538(7) 1.0 Uiso 0.0342(26) 16
C C2 0.0 0.0631(6) 0.9508(10) 1.0 Uiso 0.0342(26) 8
C C3 0.0 0.1363(7) 0.8717(10) 1.0 Uiso 0.0342(26) 8

loop_
_atom_type_symbol
_atom_type_number_in_cell
_atom_type_scat_dispersion_real
_atom_type_scat_dispersion_imag
_atom_type_scat_Cromer_Mann_a1
_atom_type_scat_Cromer_Mann_a2
_atom_type_scat_Cromer_Mann_a3
_atom_type_scat_Cromer_Mann_a4
_atom_type_scat_Cromer_Mann_b1
_atom_type_scat_Cromer_Mann_b2
_atom_type_scat_Cromer_Mann_b3
_atom_type_scat_Cromer_Mann_b4
_atom_type_scat_Cromer_Mann_c
_atom_type_scat_source
Al 4.0 0.000 0.000 6.42020 3.03870 1.90020 0.74260 1.59360 31.5472 1.96460 85.0886 1.11510 International_Tables_Vol_C
F 4.0 0.000 0.000 3.53920 10.2825 2.64120 4.29440 1.51700 0.26150 1.02430 26.1476 0.27760 International_Tables_Vol_C
O 16.0 0.000 0.000 3.04850 13.2771 2.28680 5.70110 1.54630 0.32390 0.86700 32.9089 0.25080 International_Tables_Vol_C
C 32.0 0.000 0.000 2.31000 20.8439 1.02000 10.2075 1.58860 0.56870 0.86500 51.6512 0.21560 International_Tables_Vol_C

loop_
_geom_angle_atom_site_label_1
_geom_angle_atom_site_label_2
_geom_angle_atom_site_label_3
_geom_angle
_geom_angle_site_symmetry_1
_geom_angle_site_symmetry_3
_geom_angle_publ_flag
Al1 Al1 Al1 180.0 1_455 1_655 n
Al1 Al1 Al1 0.0 1_455 2_455 n
Al1 Al1 Al1 0.0 1_455 2_555 n
Al1 Al1 Al1 180.0 1_455 2_655 n
Al1 Al1 Al1 90.0 1_455 -2_556 n
Al1 Al1 Al1 90.0 1_455 -2_557 n
Al1 Al1 Al1 90.0 1_455 -2_566 n
Al1 Al1 Al1 90.0 1_455 -2_567 n
Al1 Al1 F1 5.38(6) 1_455 1_455 n
Al1 Al1 F1 25.21(23) 1_455 1_555 n
Al1 Al1 F1 171.08(9) 1_455 1_655 n
Al1 Al1 F1 80.718(4) 1_455 -1_556 n
Al1 Al1 F1 80.718(4) 1_455 -1_566 n
Al1 Al1 F1 99.282(4) 1_455 101_545 n
Al1 Al1 F1 99.282(4) 1_455 101_555 n
Al1 Al1 F1 8.92(9) 1_455 -101_446 n
Al1 Al1 F1 154.79(23) 1_455 -101_546 n
Al1 Al1 F1 174.62(6) 1_455 -101_646 n
Al1 Al1 O1 14.011(30) 1_455 1_455 n
Al1 Al1 O1 72.71(13) 1_455 1_555 n
Al1 Al1 O1 163.541(30) 1_455 1_655 n
Al1 Al1 O1 10.819(21) 1_455 2_455 n
Al1 Al1 O1 33.05(6) 1_455 2_555 n
Al1 Al1 O1 155.15(5) 1_455 2_655 n
Al1 Al1 Al1 180.0 1_655 2_455 n
Al1 Al1 Al1 180.0 1_655 2_555 n
Al1 Al1 Al1 0.0 1_655 2_655 n
Al1 Al1 Al1 90.0 1_655 -2_556 n
Al1 Al1 Al1 90.0 1_655 -2_557 n
Al1 Al1 Al1 90.0 1_655 -2_566 n
Al1 Al1 Al1 90.0 1_655 -2_567 n
Al1 Al1 F1 174.62(6) 1_655 1_455 n
Al1 Al1 F1 154.79(23) 1_655 1_555 n
Al1 Al1 F1 8.92(9) 1_655 1_655 n
Al1 Al1 F1 99.282(4) 1_655 -1_556 n
Al1 Al1 F1 99.282(4) 1_655 -1_566 n
Al1 Al1 F1 80.718(4) 1_655 101_545 n
Al1 Al1 F1 80.718(4) 1_655 101_555 n
Al1 Al1 F1 171.08(9) 1_655 -101_446 n
Al1 Al1 F1 25.21(23) 1_655 -101_546 n
Al1 Al1 F1 5.38(6) 1_655 -101_646 n
Al1 Al1 O1 165.989(30) 1_655 1_455 n
Al1 Al1 O1 107.29(13) 1_655 1_555 n
Al1 Al1 O1 16.459(30) 1_655 1_655 n
Al1 Al1 O1 169.181(21) 1_655 2_455 n
Al1 Al1 O1 146.95(6) 1_655 2_555 n
Al1 Al1 O1 24.85(5) 1_655 2_655 n
Al1 Al1 Al1 0.0 2_455 2_555 n
Al1 Al1 Al1 180.0 2_455 2_655 n
Al1 Al1 Al1 90.0 2_455 -2_556 n
Al1 Al1 Al1 90.0 2_455 -2_557 n
Al1 Al1 Al1 90.0 2_455 -2_566 n
Al1 Al1 Al1 90.0 2_455 -2_567 n
Al1 Al1 F1 5.38(6) 2_455 1_455 n
Al1 Al1 F1 25.21(23) 2_455 1_555 n
Al1 Al1 F1 171.08(9) 2_455 1_655 n
Al1 Al1 F1 80.718(4) 2_455 -1_556 n
Al1 Al1 F1 80.718(4) 2_455 -1_566 n
Al1 Al1 F1 99.282(4) 2_455 101_545 n
Al1 Al1 F1 99.282(4) 2_455 101_555 n
Al1 Al1 F1 8.92(9) 2_455 -101_446 n
Al1 Al1 F1 154.79(23) 2_455 -101_546 n
Al1 Al1 F1 174.62(6) 2_455 -101_646 n
Al1 Al1 O1 14.011(30) 2_455 1_455 n
Al1 Al1 O1 72.71(13) 2_455 1_555 n
Al1 Al1 O1 163.541(30) 2_455 1_655 n
Al1 Al1 O1 10.819(21) 2_455 2_455 n
Al1 Al1 O1 33.05(6) 2_455 2_555 n
Al1 Al1 O1 155.15(5) 2_455 2_655 n
Al1 Al1 Al1 180.0 2_555 2_655 n
Al1 Al1 Al1 90.0 2_555 -2_556 n
Al1 Al1 Al1 90.0 2_555 -2_557 n
Al1 Al1 Al1 90.0 2_555 -2_566 n
Al1 Al1 Al1 90.0 2_555 -2_567 n
Al1 Al1 F1 5.38(6) 2_555 1_455 n
Al1 Al1 F1 25.21(23) 2_555 1_555 n
Al1 Al1 F1 171.08(9) 2_555 1_655 n
Al1 Al1 F1 80.718(4) 2_555 -1_556 n
Al1 Al1 F1 80.718(4) 2_555 -1_566 n
Al1 Al1 F1 99.282(4) 2_555 101_545 n
Al1 Al1 F1 99.282(4) 2_555 101_555 n
Al1 Al1 F1 8.92(9) 2_555 -101_446 n
Al1 Al1 F1 154.79(23) 2_555 -101_546 n
Al1 Al1 F1 174.62(6) 2_555 -101_646 n
Al1 Al1 O1 14.011(30) 2_555 1_455 n
Al1 Al1 O1 72.71(13) 2_555 1_555 n
Al1 Al1 O1 163.541(30) 2_555 1_655 n
Al1 Al1 O1 10.819(21) 2_555 2_455 n
Al1 Al1 O1 33.05(6) 2_555 2_555 n
Al1 Al1 O1 155.15(5) 2_555 2_655 n
Al1 Al1 Al1 90.0 2_655 -2_556 n
Al1 Al1 Al1 90.0 2_655 -2_557 n
Al1 Al1 Al1 90.0 2_655 -2_566 n
Al1 Al1 Al1 90.0 2_655 -2_567 n
Al1 Al1 F1 174.62(6) 2_655 1_455 n
Al1 Al1 F1 154.79(23) 2_655 1_555 n
Al1 Al1 F1 8.92(9) 2_655 1_655 n
Al1 Al1 F1 99.282(4) 2_655 -1_556 n
Al1 Al1 F1 99.282(4) 2_655 -1_566 n
Al1 Al1 F1 80.718(4) 2_655 101_545 n
Al1 Al1 F1 80.718(4) 2_655 101_555 n
Al1 Al1 F1 171.08(9) 2_655 -101_446 n
Al1 Al1 F1 25.21(23) 2_655 -101_546 n
Al1 Al1 F1 5.38(6) 2_655 -101_646 n
Al1 Al1 O1 165.989(30) 2_655 1_455 n
Al1 Al1 O1 107.29(13) 2_655 1_555 n
Al1 Al1 O1 16.459(30) 2_655 1_655 n
Al1 Al1 O1 169.181(21) 2_655 2_455 n
Al1 Al1 O1 146.95(6) 2_655 2_555 n
Al1 Al1 O1 24.85(5) 2_655 2_655 n
Al1 Al1 Al1 77.5432(35) -2_556 -2_557 n
Al1 Al1 Al1 102.4568(35) -2_556 -2_566 n
Al1 Al1 Al1 180.0 -2_556 -2_567 n
Al1 Al1 F1 86.635(35) -2_556 1_455 n
Al1 Al1 F1 74.53(14) -2_556 1_555 n
Al1 Al1 F1 84.43(6) -2_556 1_655 n
Al1 Al1 F1 9.893(17) -2_556 -1_556 n
Al1 Al1 F1 105.68(4) -2_556 -1_566 n
Al1 Al1 F1 74.32(4) -2_556 101_545 n
Al1 Al1 F1 170.107(17) -2_556 101_555 n
Al1 Al1 F1 95.57(6) -2_556 -101_446 n
Al1 Al1 F1 105.47(14) -2_556 -101_546 n
Al1 Al1 F1 93.365(35) -2_556 -101_646 n
Al1 Al1 O1 87.66(4) -2_556 1_455 n
Al1 Al1 O1 80.72(16) -2_556 1_555 n
Al1 Al1 O1 87.26(5) -2_556 1_655 n
Al1 Al1 O1 88.184(30) -2_556 2_455 n
Al1 Al1 O1 84.72(9) -2_556 2_555 n
Al1 Al1 O1 85.93(7) -2_556 2_655 n
Al1 Al1 Al1 180.0 -2_557 -2_566 n
Al1 Al1 Al1 102.4568(35) -2_557 -2_567 n
Al1 Al1 F1 93.365(35) -2_557 1_455 n
Al1 Al1 F1 105.47(14) -2_557 1_555 n
Al1 Al1 F1 95.57(6) -2_557 1_655 n
Al1 Al1 F1 74.32(4) -2_557 -1_556 n
Al1 Al1 F1 170.107(17) -2_557 -1_566 n
Al1 Al1 F1 9.893(17) -2_557 101_545 n
Al1 Al1 F1 105.68(4) -2_557 101_555 n
Al1 Al1 F1 84.43(6) -2_557 -101_446 n
Al1 Al1 F1 74.53(14) -2_557 -101_546 n
Al1 Al1 F1 86.635(35) -2_557 -101_646 n
Al1 Al1 O1 76.005(30) -2_557 1_455 n
Al1 Al1 O1 17.50(13) -2_557 1_555 n
Al1 Al1 O1 73.560(30) -2_557 1_655 n
Al1 Al1 O1 79.194(21) -2_557 2_455 n
Al1 Al1 O1 56.99(5) -2_557 2_555 n
Al1 Al1 O1 65.18(5) -2_557 2_655 n
Al1 Al1 Al1 77.5432(35) -2_566 -2_567 n
Al1 Al1 F1 86.635(35) -2_566 1_455 n
Al1 Al1 F1 74.53(14) -2_566 1_555 n
Al1 Al1 F1 84.43(6) -2_566 1_655 n
Al1 Al1 F1 105.68(4) -2_566 -1_556 n
Al1 Al1 F1 9.893(17) -2_566 -1_566 n
Al1 Al1 F1 170.107(17) -2_566 101_545 n
Al1 Al1 F1 74.32(4) -2_566 101_555 n
Al1 Al1 F1 95.57(6) -2_566 -101_446 n
Al1 Al1 F1 105.47(14) -2_566 -101_546 n
Al1 Al1 F1 93.365(35) -2_566 -101_646 n
Al1 Al1 O1 103.995(30) -2_566 1_455 n
Al1 Al1 O1 162.50(13) -2_566 1_555 n
Al1 Al1 O1 106.440(30) -2_566 1_655 n
Al1 Al1 O1 100.806(21) -2_566 2_455 n
Al1 Al1 O1 123.01(5) -2_566 2_555 n
Al1 Al1 O1 114.82(5) -2_566 2_655 n
Al1 Al1 F1 93.365(35) -2_567 1_455 n
Al1 Al1 F1 105.47(14) -2_567 1_555 n
Al1 Al1 F1 95.57(6) -2_567 1_655 n
Al1 Al1 F1 170.107(17) -2_567 -1_556 n
Al1 Al1 F1 74.32(4) -2_567 -1_566 n
Al1 Al1 F1 105.68(4) -2_567 101_545 n
Al1 Al1 F1 9.893(17) -2_567 101_555 n
Al1 Al1 F1 84.43(6) -2_567 -101_446 n
Al1 Al1 F1 74.53(14) -2_567 -101_546 n
Al1 Al1 F1 86.635(35) -2_567 -101_646 n
Al1 Al1 O1 92.34(4) -2_567 1_455 n
Al1 Al1 O1 99.28(16) -2_567 1_555 n
Al1 Al1 O1 92.74(5) -2_567 1_655 n
Al1 Al1 O1 91.816(30) -2_567 2_455 n
Al1 Al1 O1 95.28(9) -2_567 2_555 n
Al1 Al1 O1 94.07(7) -2_567 2_655 n
F1 Al1 F1 19.83(18) 1_455 1_555 n
F1 Al1 F1 165.70(15) 1_455 1_655 n
F1 Al1 F1 77.638(33) 1_455 -1_556 n
F1 Al1 F1 77.638(33) 1_455 -1_566 n
F1 Al1 F1 102.362(33) 1_455 101_545 n
F1 Al1 F1 102.362(33) 1_455 101_555 n
F1 Al1 F1 14.30(15) 1_455 -101_446 n
F1 Al1 F1 160.17(18) 1_455 -101_546 n
F1 Al1 F1 180.0 1_455 -101_646 n
F1 Al1 O1 18.02(6) 1_455 1_455 n
F1 Al1 O1 76.31(12) 1_455 1_555 n
F1 Al1 O1 166.51(4) 1_455 1_655 n
F1 Al1 O1 14.93(6) 1_455 2_455 n
F1 Al1 O1 36.81(8) 1_455 2_555 n
F1 Al1 O1 158.36(7) 1_455 2_655 n
F1 Al1 F1 145.87(32) 1_555 1_655 n
F1 Al1 F1 67.11(10) 1_555 -1_556 n
F1 Al1 F1 67.11(10) 1_555 -1_566 n
F1 Al1 F1 112.89(10) 1_555 101_545 n
F1 Al1 F1 112.89(10) 1_555 101_555 n
F1 Al1 F1 34.13(32) 1_555 -101_446 n
F1 Al1 F1 180.0 1_555 -101_546 n
F1 Al1 F1 160.17(18) 1_555 -101_646 n
F1 Al1 O1 35.95(23) 1_555 1_455 n
F1 Al1 O1 90.03(19) 1_555 1_555 n
F1 Al1 O1 161.38(16) 1_555 1_655 n
F1 Al1 O1 33.31(23) 1_555 2_455 n
F1 Al1 O1 52.82(23) 1_555 2_555 n
F1 Al1 O1 159.99(9) 1_555 2_655 n
F1 Al1 F1 94.06(5) 1_655 -1_556 n
F1 Al1 F1 94.06(5) 1_655 -1_566 n
F1 Al1 F1 85.94(5) 1_655 101_545 n
F1 Al1 F1 85.94(5) 1_655 101_555 n
F1 Al1 F1 180.0 1_655 -101_446 n
F1 Al1 F1 34.13(32) 1_655 -101_546 n
F1 Al1 F1 14.30(15) 1_655 -101_646 n
F1 Al1 O1 169.54(4) 1_655 1_455 n
F1 Al1 O1 113.06(16) 1_655 1_555 n
F1 Al1 O1 23.32(9) 1_655 1_655 n
F1 Al1 O1 171.744(28) 1_655 2_455 n
F1 Al1 O1 152.14(7) 1_655 2_555 n
F1 Al1 O1 31.43(9) 1_655 2_655 n
F1 Al1 F1 107.25(7) -1_556 -1_566 n
F1 Al1 F1 72.75(7) -1_556 101_545 n
F1 Al1 F1 180.0 -1_556 101_555 n
F1 Al1 F1 85.94(5) -1_556 -101_446 n
F1 Al1 F1 112.89(10) -1_556 -101_546 n
F1 Al1 F1 102.362(33) -1_556 -101_646 n
F1 Al1 O1 77.83(4) -1_556 1_455 n
F1 Al1 O1 74.79(15) -1_556 1_555 n
F1 Al1 O1 95.22(4) -1_556 1_655 n
F1 Al1 O1 78.428(29) -1_556 2_455 n
F1 Al1 O1 75.07(8) -1_556 2_555 n
F1 Al1 O1 92.98(7) -1_556 2_655 n
F1 Al1 F1 180.0 -1_566 101_545 n
F1 Al1 F1 72.75(7) -1_566 101_555 n
F1 Al1 F1 85.94(5) -1_566 -101_446 n
F1 Al1 F1 112.89(10) -1_566 -101_546 n
F1 Al1 F1 102.362(33) -1_566 -101_646 n
F1 Al1 O1 94.650(31) -1_566 1_455 n
F1 Al1 O1 152.73(14) -1_566 1_555 n
F1 Al1 O1 115.638(30) -1_566 1_655 n
F1 Al1 O1 91.475(21) -1_566 2_455 n
F1 Al1 O1 113.58(5) -1_566 2_555 n
F1 Al1 O1 123.96(5) -1_566 2_655 n
F1 Al1 F1 107.25(7) 101_545 101_555 n
F1 Al1 F1 94.06(5) 101_545 -101_446 n
F1 Al1 F1 67.11(10) 101_545 -101_546 n
F1 Al1 F1 77.638(33) 101_545 -101_646 n
F1 Al1 O1 85.350(31) 101_545 1_455 n
F1 Al1 O1 27.27(14) 101_545 1_555 n
F1 Al1 O1 64.362(30) 101_545 1_655 n
F1 Al1 O1 88.525(21) 101_545 2_455 n
F1 Al1 O1 66.42(5) 101_545 2_555 n
F1 Al1 O1 56.04(5) 101_545 2_655 n
F1 Al1 F1 94.06(5) 101_555 -101_446 n
F1 Al1 F1 67.11(10) 101_555 -101_546 n
F1 Al1 F1 77.638(33) 101_555 -101_646 n
F1 Al1 O1 102.17(4) 101_555 1_455 n
F1 Al1 O1 105.21(15) 101_555 1_555 n
F1 Al1 O1 84.78(4) 101_555 1_655 n
F1 Al1 O1 101.572(29) 101_555 2_455 n
F1 Al1 O1 104.93(8) 101_555 2_555 n
F1 Al1 O1 87.02(7) 101_555 2_655 n
F1 Al1 F1 145.87(32) -101_446 -101_546 n
F1 Al1 F1 165.70(15) -101_446 -101_646 n
F1 Al1 O1 10.46(4) -101_466 1_455 n
F1 Al1 O1 66.94(16) -101_466 1_555 n
F1 Al1 O1 156.68(9) -101_466 1_655 n
F1 Al1 O1 8.256(28) -101_466 2_455 n
F1 Al1 O1 27.86(7) -101_466 2_555 n
F1 Al1 O1 148.57(9) -101_466 2_655 n
F1 Al1 F1 19.83(18) -101_546 -101_646 n
F1 Al1 O1 144.05(23) -101_566 1_455 n
F1 Al1 O1 89.97(19) -101_566 1_555 n
F1 Al1 O1 18.62(16) -101_566 1_655 n
F1 Al1 O1 146.69(23) -101_566 2_455 n
F1 Al1 O1 127.18(23) -101_566 2_555 n
F1 Al1 O1 20.01(9) -101_566 2_655 n
F1 Al1 O1 161.98(6) -101_666 1_455 n
F1 Al1 O1 103.69(12) -101_666 1_555 n
F1 Al1 O1 13.49(4) -101_666 1_655 n
F1 Al1 O1 165.07(6) -101_666 2_455 n
F1 Al1 O1 143.19(8) -101_666 2_555 n
F1 Al1 O1 21.64(7) -101_666 2_655 n
O1 Al1 O1 58.70(11) 1_455 1_555 n
O1 Al1 O1 149.53(6) 1_455 1_655 n
O1 Al1 O1 3.193(14) 1_455 2_455 n
O1 Al1 O1 19.04(4) 1_455 2_555 n
O1 Al1 O1 141.14(8) 1_455 2_655 n
O1 Al1 O1 90.83(14) 1_555 1_655 n
O1 Al1 O1 61.89(12) 1_555 2_455 n
O1 Al1 O1 39.65(15) 1_555 2_555 n
O1 Al1 O1 82.44(17) 1_555 2_655 n
O1 Al1 O1 152.72(5) 1_655 2_455 n
O1 Al1 O1 130.49(8) 1_655 2_555 n
O1 Al1 O1 8.39(4) 1_655 2_655 n
O1 Al1 O1 22.23(4) 2_455 2_555 n
O1 Al1 O1 144.33(7) 2_455 2_655 n
O1 Al1 O1 122.10(9) 2_555 2_655 n
Al1 F1 Al1 145.87(32) 1_455 1_555 n
Al1 F1 Al1 165.70(15) 1_455 1_655 n
Al1 F1 Al1 3.54(4) 1_455 2_455 n
Al1 F1 Al1 16.29(14) 1_455 2_555 n
Al1 F1 Al1 162.16(18) 1_455 2_655 n
Al1 F1 Al1 85.94(5) 1_455 -1_556 n
Al1 F1 Al1 85.94(5) 1_455 -1_566 n
Al1 F1 Al1 104.35(5) 1_455 -2_556 n
Al1 F1 Al1 104.35(5) 1_455 -2_566 n
Al1 F1 F1 8.92(9) 1_455 1_455 n
Al1 F1 F1 171.08(9) 1_455 1_655 n
Al1 F1 F1 94.66(4) 1_455 -1_556 n
Al1 F1 F1 94.66(4) 1_455 -1_566 n
Al1 F1 F1 16.29(14) 1_455 -101_446 n
Al1 F1 F1 145.87(32) 1_455 -101_546 n
Al1 F1 F1 162.16(18) 1_455 -101_646 n
Al1 F1 O1 16.68(4) 1_455 1_455 n
Al1 F1 O1 107.30(19) 1_455 1_555 n
Al1 F1 O1 155.00(15) 1_455 1_655 n
Al1 F1 O1 10.955(31) 1_455 2_455 n
Al1 F1 O1 58.00(7) 1_455 2_555 n
Al1 F1 O1 148.93(16) 1_455 2_655 n
Al1 F1 O1 16.68(4) 1_455 3_455 n
Al1 F1 O1 107.30(19) 1_455 3_555 n
Al1 F1 Al1 19.83(18) 1_555 1_655 n
Al1 F1 Al1 149.41(29) 1_555 2_455 n
Al1 F1 Al1 129.6(5) 1_555 2_555 n
Al1 F1 Al1 16.29(14) 1_555 2_655 n
Al1 F1 Al1 112.89(10) 1_555 -1_556 n
Al1 F1 Al1 112.89(10) 1_555 -1_566 n
Al1 F1 Al1 95.58(12) 1_555 -2_556 n
Al1 F1 Al1 95.58(12) 1_555 -2_566 n
Al1 F1 F1 154.79(23) 1_555 1_455 n
Al1 F1 F1 25.21(23) 1_555 1_655 n
Al1 F1 F1 102.89(8) 1_555 -1_556 n
Al1 F1 F1 102.89(8) 1_555 -1_566 n
Al1 F1 F1 129.6(5) 1_555 -101_446 n
Al1 F1 F1 0.0 1_555 -101_546 n
Al1 F1 F1 16.29(14) 1_555 -101_646 n
Al1 F1 O1 133.76(30) 1_555 1_455 n
Al1 F1 O1 45.70(14) 1_555 1_555 n
Al1 F1 O1 14.47(12) 1_555 1_655 n
Al1 F1 O1 139.54(29) 1_555 2_455 n
Al1 F1 O1 93.40(33) 1_555 2_555 n
Al1 F1 O1 14.04(6) 1_555 2_655 n
Al1 F1 O1 133.76(30) 1_555 3_455 n
Al1 F1 O1 45.70(14) 1_555 3_555 n
Al1 F1 Al1 169.24(11) 1_655 2_455 n
Al1 F1 Al1 149.41(29) 1_655 2_555 n
Al1 F1 Al1 3.54(4) 1_655 2_655 n
Al1 F1 Al1 102.362(33) 1_655 -1_556 n
Al1 F1 Al1 102.362(33) 1_655 -1_566 n
Al1 F1 Al1 83.853(26) 1_655 -2_556 n
Al1 F1 Al1 83.853(26) 1_655 -2_566 n
Al1 F1 F1 174.62(6) 1_655 1_455 n
Al1 F1 F1 5.38(6) 1_655 1_655 n
Al1 F1 F1 92.813(23) 1_655 -1_556 n
Al1 F1 F1 92.813(23) 1_655 -1_566 n
Al1 F1 F1 149.41(29) 1_655 -101_446 n
Al1 F1 F1 19.83(18) 1_655 -101_546 n
Al1 F1 F1 3.54(4) 1_655 -101_646 n
Al1 F1 O1 152.09(12) 1_655 1_455 n
Al1 F1 O1 60.84(8) 1_655 1_555 n
Al1 F1 O1 13.043(24) 1_655 1_655 n
Al1 F1 O1 158.21(11) 1_655 2_455 n
Al1 F1 O1 110.28(16) 1_655 2_555 n
Al1 F1 O1 19.10(4) 1_655 2_655 n
Al1 F1 O1 152.09(12) 1_655 3_455 n
Al1 F1 O1 60.84(8) 1_655 3_555 n
Al1 F1 Al1 19.83(18) 2_455 2_555 n
Al1 F1 Al1 165.70(15) 2_455 2_655 n
Al1 F1 Al1 83.853(26) 2_455 -1_556 n
Al1 F1 Al1 83.853(26) 2_455 -1_566 n
Al1 F1 Al1 102.362(33) 2_455 -2_556 n
Al1 F1 Al1 102.362(33) 2_455 -2_566 n
Al1 F1 F1 5.38(6) 2_455 1_455 n
Al1 F1 F1 174.62(6) 2_455 1_655 n
Al1 F1 F1 92.813(23) 2_455 -1_556 n
Al1 F1 F1 92.813(23) 2_455 -1_566 n
Al1 F1 F1 19.83(18) 2_455 -101_446 n
Al1 F1 F1 149.41(29) 2_455 -101_546 n
Al1 F1 F1 165.70(15) 2_455 -101_646 n
Al1 F1 O1 19.10(4) 2_455 1_455 n
Al1 F1 O1 110.28(16) 2_455 1_555 n
Al1 F1 O1 158.21(11) 2_455 1_655 n
Al1 F1 O1 13.043(24) 2_455 2_455 n
Al1 F1 O1 60.84(8) 2_455 2_555 n
Al1 F1 O1 152.09(12) 2_455 2_655 n
Al1 F1 O1 19.10(4) 2_455 3_455 n
Al1 F1 O1 110.28(16) 2_455 3_555 n
Al1 F1 Al1 145.87(32) 2_555 2_655 n
Al1 F1 Al1 95.58(12) 2_555 -1_556 n
Al1 F1 Al1 95.58(12) 2_555 -1_566 n
Al1 F1 Al1 112.89(10) 2_555 -2_556 n
Al1 F1 Al1 112.89(10) 2_555 -2_566 n
Al1 F1 F1 25.21(23) 2_555 1_455 n
Al1 F1 F1 154.79(23) 2_555 1_655 n
Al1 F1 F1 102.89(8) 2_555 -1_556 n
Al1 F1 F1 102.89(8) 2_555 -1_566 n
Al1 F1 F1 0.0 2_555 -101_446 n
Al1 F1 F1 129.6(5) 2_555 -101_546 n
Al1 F1 F1 145.87(32) 2_555 -101_646 n
Al1 F1 O1 14.04(6) 2_555 1_455 n
Al1 F1 O1 93.40(33) 2_555 1_555 n
Al1 F1 O1 139.54(29) 2_555 1_655 n
Al1 F1 O1 14.47(12) 2_555 2_455 n
Al1 F1 O1 45.70(14) 2_555 2_555 n
Al1 F1 O1 133.76(30) 2_555 2_655 n
Al1 F1 O1 14.04(6) 2_555 3_455 n
Al1 F1 O1 93.40(33) 2_555 3_555 n
Al1 F1 Al1 104.35(5) 2_655 -1_556 n
Al1 F1 Al1 104.35(5) 2_655 -1_566 n
Al1 F1 Al1 85.94(5) 2_655 -2_556 n
Al1 F1 Al1 85.94(5) 2_655 -2_566 n
Al1 F1 F1 171.08(9) 2_655 1_455 n
Al1 F1 F1 8.92(9) 2_655 1_655 n
Al1 F1 F1 94.66(4) 2_655 -1_556 n
Al1 F1 F1 94.66(4) 2_655 -1_566 n
Al1 F1 F1 145.87(32) 2_655 -101_446 n
Al1 F1 F1 16.29(14) 2_655 -101_546 n
Al1 F1 F1 0.0 2_655 -101_646 n
Al1 F1 O1 148.93(16) 2_655 1_455 n
Al1 F1 O1 58.00(7) 2_655 1_555 n
Al1 F1 O1 10.955(31) 2_655 1_655 n
Al1 F1 O1 155.00(15) 2_655 2_455 n
Al1 F1 O1 107.30(19) 2_655 2_555 n
Al1 F1 O1 16.68(4) 2_655 2_655 n
Al1 F1 O1 148.93(16) 2_655 3_455 n
Al1 F1 O1 58.00(7) 2_655 3_555 n
Al1 F1 Al1 107.25(7) -1_556 -1_566 n
Al1 F1 Al1 18.564(9) -1_556 -2_556 n
Al1 F1 Al1 110.39(7) -1_556 -2_566 n
Al1 F1 F1 80.718(4) -1_556 1_455 n
Al1 F1 F1 99.282(4) -1_556 1_655 n
Al1 F1 F1 10.008(21) -1_556 -1_556 n
Al1 F1 F1 112.77(12) -1_556 -1_566 n
Al1 F1 F1 95.58(12) -1_556 -101_446 n
Al1 F1 F1 112.89(10) -1_556 -101_546 n
Al1 F1 F1 104.35(5) -1_556 -101_646 n
Al1 F1 O1 81.89(6) -1_556 1_455 n
Al1 F1 O1 94.80(13) -1_556 1_555 n
Al1 F1 O1 99.17(5) -1_556 1_655 n
Al1 F1 O1 81.44(5) -1_556 2_455 n
Al1 F1 O1 87.05(15) -1_556 2_555 n
Al1 F1 O1 98.93(6) -1_556 2_655 n
Al1 F1 O1 102.59(5) -1_556 3_455 n
Al1 F1 O1 155.19(12) -1_556 3_555 n
Al1 F1 Al1 110.39(7) -1_566 -2_556 n
Al1 F1 Al1 18.564(9) -1_566 -2_566 n
Al1 F1 F1 80.718(4) -1_566 1_455 n
Al1 F1 F1 99.282(4) -1_566 1_655 n
Al1 F1 F1 112.77(12) -1_566 -1_556 n
Al1 F1 F1 10.008(21) -1_566 -1_566 n
Al1 F1 F1 95.58(12) -1_566 -101_446 n
Al1 F1 F1 112.89(10) -1_566 -101_546 n
Al1 F1 F1 104.35(5) -1_566 -101_646 n
Al1 F1 O1 102.59(5) -1_566 1_455 n
Al1 F1 O1 155.19(12) -1_566 1_555 n
Al1 F1 O1 115.26(4) -1_566 1_655 n
Al1 F1 O1 96.807(34) -1_566 2_455 n
Al1 F1 O1 140.59(8) -1_566 2_555 n
Al1 F1 O1 120.95(5) -1_566 2_655 n
Al1 F1 O1 81.89(6) -1_566 3_455 n
Al1 F1 O1 94.80(13) -1_566 3_555 n
Al1 F1 Al1 107.25(7) -2_556 -2_566 n
Al1 F1 F1 99.282(4) -2_556 1_455 n
Al1 F1 F1 80.718(4) -2_556 1_655 n
Al1 F1 F1 10.008(21) -2_556 -1_556 n
Al1 F1 F1 112.77(12) -2_556 -1_566 n
Al1 F1 F1 112.89(10) -2_556 -101_446 n
Al1 F1 F1 95.58(12) -2_556 -101_546 n
Al1 F1 F1 85.94(5) -2_556 -101_646 n
Al1 F1 O1 98.93(6) -2_556 1_455 n
Al1 F1 O1 87.05(15) -2_556 1_555 n
Al1 F1 O1 81.44(5) -2_556 1_655 n
Al1 F1 O1 99.17(5) -2_556 2_455 n
Al1 F1 O1 94.80(13) -2_556 2_555 n
Al1 F1 O1 81.89(6) -2_556 2_655 n
Al1 F1 O1 120.95(5) -2_556 3_455 n
Al1 F1 O1 140.59(8) -2_556 3_555 n
Al1 F1 F1 99.282(4) -2_566 1_455 n
Al1 F1 F1 80.718(4) -2_566 1_655 n
Al1 F1 F1 112.77(12) -2_566 -1_556 n
Al1 F1 F1 10.008(21) -2_566 -1_566 n
Al1 F1 F1 112.89(10) -2_566 -101_446 n
Al1 F1 F1 95.58(12) -2_566 -101_546 n
Al1 F1 F1 85.94(5) -2_566 -101_646 n
Al1 F1 O1 120.95(5) -2_566 1_455 n
Al1 F1 O1 140.59(8) -2_566 1_555 n
Al1 F1 O1 96.807(34) -2_566 1_655 n
Al1 F1 O1 115.26(4) -2_566 2_455 n
Al1 F1 O1 155.19(12) -2_566 2_555 n
Al1 F1 O1 102.59(5) -2_566 2_655 n
Al1 F1 O1 98.93(6) -2_566 3_455 n
Al1 F1 O1 87.05(15) -2_566 3_555 n
F1 F1 F1 180.0 1_455 1_655 n
F1 F1 F1 90.0 1_455 -1_556 n
F1 F1 F1 90.0 1_455 -1_566 n
F1 F1 F1 25.21(23) 1_455 -101_446 n
F1 F1 F1 154.79(23) 1_455 -101_546 n
F1 F1 F1 171.08(9) 1_455 -101_646 n
F1 F1 O1 23.31(7) 1_455 1_455 n
F1 F1 O1 114.75(12) 1_455 1_555 n
F1 F1 O1 162.86(6) 1_455 1_655 n
F1 F1 O1 17.14(6) 1_455 2_455 n
F1 F1 O1 65.25(12) 1_455 2_555 n
F1 F1 O1 156.69(7) 1_455 2_655 n
F1 F1 O1 23.31(7) 1_455 3_455 n
F1 F1 O1 114.75(12) 1_455 3_555 n
F1 F1 F1 90.0 1_655 -1_556 n
F1 F1 F1 90.0 1_655 -1_566 n
F1 F1 F1 154.79(23) 1_655 -101_446 n
F1 F1 F1 25.21(23) 1_655 -101_546 n
F1 F1 F1 8.92(9) 1_655 -101_646 n
F1 F1 O1 156.69(7) 1_655 1_455 n
F1 F1 O1 65.25(12) 1_655 1_555 n
F1 F1 O1 17.14(6) 1_655 1_655 n
F1 F1 O1 162.86(6) 1_655 2_455 n
F1 F1 O1 114.75(12) 1_655 2_555 n
F1 F1 O1 23.31(7) 1_655 2_655 n
F1 F1 O1 156.69(7) 1_655 3_455 n
F1 F1 O1 65.25(12) 1_655 3_555 n
F1 F1 F1 116.85(16) -1_556 -1_566 n
F1 F1 F1 102.89(8) -1_556 -101_446 n
F1 F1 F1 102.89(8) -1_556 -101_546 n
F1 F1 F1 94.66(4) -1_556 -101_646 n
F1 F1 O1 88.92(5) -1_556 1_455 n
F1 F1 O1 87.52(12) -1_556 1_555 n
F1 F1 O1 89.20(4) -1_556 1_655 n
F1 F1 O1 89.20(4) -1_556 2_455 n
F1 F1 O1 87.52(12) -1_556 2_555 n
F1 F1 O1 88.92(5) -1_556 2_655 n
F1 F1 O1 111.17(4) -1_556 3_455 n
F1 F1 O1 145.98(12) -1_556 3_555 n
F1 F1 F1 102.89(8) -1_566 -101_446 n
F1 F1 F1 102.89(8) -1_566 -101_546 n
F1 F1 F1 94.66(4) -1_566 -101_646 n
F1 F1 O1 111.17(4) -1_566 1_455 n
F1 F1 O1 145.98(12) -1_566 1_555 n
F1 F1 O1 105.603(29) -1_566 1_655 n
F1 F1 O1 105.603(29) -1_566 2_455 n
F1 F1 O1 145.98(12) -1_566 2_555 n
F1 F1 O1 111.17(4) -1_566 2_655 n
F1 F1 O1 88.92(5) -1_566 3_455 n
F1 F1 O1 87.52(12) -1_566 3_555 n
F1 F1 F1 129.6(5) -101_446 -101_546 n
F1 F1 F1 145.87(32) -101_446 -101_646 n
F1 F1 O1 14.04(6) -101_466 1_455 n
F1 F1 O1 93.40(33) -101_466 1_555 n
F1 F1 O1 139.54(29) -101_466 1_655 n
F1 F1 O1 14.47(12) -101_466 2_455 n
F1 F1 O1 45.70(14) -101_466 2_555 n
F1 F1 O1 133.76(30) -101_466 2_655 n
F1 F1 O1 14.04(6) -101_466 3_455 n
F1 F1 O1 93.40(33) -101_466 3_555 n
F1 F1 F1 16.29(14) -101_546 -101_646 n
F1 F1 O1 133.76(30) -101_566 1_455 n
F1 F1 O1 45.70(14) -101_566 1_555 n
F1 F1 O1 14.47(12) -101_566 1_655 n
F1 F1 O1 139.54(29) -101_566 2_455 n
F1 F1 O1 93.40(33) -101_566 2_555 n
F1 F1 O1 14.04(6) -101_566 2_655 n
F1 F1 O1 133.76(30) -101_566 3_455 n
F1 F1 O1 45.70(14) -101_566 3_555 n
F1 F1 O1 148.93(16) -101_666 1_455 n
F1 F1 O1 58.00(7) -101_666 1_555 n
F1 F1 O1 10.955(31) -101_666 1_655 n
F1 F1 O1 155.00(15) -101_666 2_455 n
F1 F1 O1 107.30(19) -101_666 2_555 n
F1 F1 O1 16.68(4) -101_666 2_655 n
F1 F1 O1 148.93(16) -101_666 3_455 n
F1 F1 O1 58.00(7) -101_666 3_555 n
O1 F1 O1 91.44(17) 1_455 1_555 n
O1 F1 O1 139.55(12) 1_455 1_655 n
O1 F1 O1 6.175(25) 1_455 2_455 n
O1 F1 O1 41.93(9) 1_455 2_555 n
O1 F1 O1 133.37(14) 1_455 2_655 n
O1 F1 O1 25.77(9) 1_455 3_455 n
O1 F1 O1 104.68(24) 1_455 3_555 n
O1 F1 O1 48.11(7) 1_555 1_655 n
O1 F1 O1 97.61(17) 1_555 2_455 n
O1 F1 O1 49.51(23) 1_555 2_555 n
O1 F1 O1 41.93(9) 1_555 2_655 n
O1 F1 O1 104.68(24) 1_555 3_455 n
O1 F1 O1 61.56(29) 1_555 3_555 n
O1 F1 O1 145.72(11) 1_655 2_455 n
O1 F1 O1 97.61(17) 1_655 2_555 n
O1 F1 O1 6.175(25) 1_655 2_655 n
O1 F1 O1 146.62(16) 1_655 3_455 n
O1 F1 O1 60.15(8) 1_655 3_555 n
O1 F1 O1 48.11(7) 2_455 2_555 n
O1 F1 O1 139.55(12) 2_455 2_655 n
O1 F1 O1 23.06(7) 2_455 3_455 n
O1 F1 O1 107.61(22) 2_455 3_555 n
O1 F1 O1 91.44(17) 2_555 2_655 n
O1 F1 O1 58.96(11) 2_555 3_455 n
O1 F1 O1 82.8(4) 2_555 3_555 n
O1 F1 O1 141.83(18) 2_655 3_455 n
O1 F1 O1 58.96(11) 2_655 3_555 n
O1 F1 O1 91.44(17) 3_455 3_555 n
Al1 O1 Al1 90.83(14) 1_455 1_555 n
Al1 O1 Al1 149.53(6) 1_455 1_655 n
Al1 O1 Al1 5.640(10) 1_455 2_455 n
Al1 O1 Al1 16.594(30) 1_455 2_555 n
Al1 O1 Al1 138.69(8) 1_455 2_655 n
Al1 O1 Al1 75.85(4) 1_455 -1_556 n
Al1 O1 Al1 89.079(35) 1_455 -1_557 n
Al1 O1 Al1 130.13(4) 1_455 -1_657 n
Al1 O1 Al1 71.895(29) 1_455 -2_457 n
Al1 O1 Al1 92.93(5) 1_455 -2_556 n
Al1 O1 Al1 110.05(4) 1_455 -2_557 n
Al1 O1 Al1 87.51(5) 1_455 -2_567 n
Al1 O1 F1 4.15(4) 1_455 1_455 n
Al1 O1 F1 49.38(11) 1_455 1_555 n
Al1 O1 F1 140.53(9) 1_455 1_655 n
Al1 O1 F1 84.76(5) 1_455 -1_556 n
Al1 O1 F1 99.74(4) 1_455 -1_557 n
Al1 O1 F1 137.14(4) 1_455 -1_657 n
Al1 O1 F1 78.502(31) 1_455 101_445 n
Al1 O1 F1 121.15(4) 1_455 101_545 n
Al1 O1 F1 95.06(5) 1_455 101_555 n
Al1 O1 F1 7.25(8) 1_455 -101_446 n
Al1 O1 F1 132.24(15) 1_455 -101_546 n
Al1 O1 F1 155.06(6) 1_455 -101_646 n
Al1 O1 Al1 58.70(11) 1_555 1_655 n
Al1 O1 Al1 96.47(13) 1_555 2_455 n
Al1 O1 Al1 74.24(13) 1_555 2_555 n
Al1 O1 Al1 47.86(9) 1_555 2_655 n
Al1 O1 Al1 94.33(16) 1_555 -1_556 n
Al1 O1 Al1 176.85(19) 1_555 -1_557 n
Al1 O1 Al1 138.87(15) 1_555 -1_657 n
Al1 O1 Al1 162.50(14) 1_555 -2_457 n
Al1 O1 Al1 89.08(16) 1_555 -2_556 n
Al1 O1 Al1 158.83(16) 1_555 -2_557 n
Al1 O1 Al1 71.08(15) 1_555 -2_567 n
Al1 O1 F1 90.64(13) 1_555 1_455 n
Al1 O1 F1 44.26(9) 1_555 1_555 n
Al1 O1 F1 50.26(12) 1_555 1_655 n
Al1 O1 F1 94.72(16) 1_555 -1_556 n
Al1 O1 F1 169.42(15) 1_555 -1_557 n
Al1 O1 F1 132.03(13) 1_555 -1_657 n
Al1 O1 F1 167.40(15) 1_555 101_445 n
Al1 O1 F1 147.02(16) 1_555 101_545 n
Al1 O1 F1 65.23(14) 1_555 101_555 n
Al1 O1 F1 91.15(17) 1_555 -101_446 n
Al1 O1 F1 44.30(14) 1_555 -101_546 n
Al1 O1 F1 64.55(11) 1_555 -101_646 n
Al1 O1 Al1 155.17(5) 1_655 2_455 n
Al1 O1 Al1 132.94(8) 1_655 2_555 n
Al1 O1 Al1 10.838(25) 1_655 2_655 n
Al1 O1 Al1 104.31(5) 1_655 -1_556 n
Al1 O1 Al1 121.34(5) 1_655 -1_557 n
Al1 O1 Al1 80.28(4) 1_655 -1_657 n
Al1 O1 Al1 138.52(5) 1_655 -2_457 n
Al1 O1 Al1 87.03(5) 1_655 -2_556 n
Al1 O1 Al1 100.37(5) 1_655 -2_557 n
Al1 O1 Al1 82.68(4) 1_655 -2_567 n
Al1 O1 F1 149.09(7) 1_655 1_455 n
Al1 O1 F1 101.13(11) 1_655 1_555 n
Al1 O1 F1 10.29(7) 1_655 1_655 n
Al1 O1 F1 96.87(5) 1_655 -1_556 n
Al1 O1 F1 110.73(5) 1_655 -1_557 n
Al1 O1 F1 73.334(34) 1_655 -1_657 n
Al1 O1 F1 131.70(5) 1_655 101_445 n
Al1 O1 F1 89.05(5) 1_655 101_545 n
Al1 O1 F1 73.272(32) 1_655 101_555 n
Al1 O1 F1 149.08(9) 1_655 -101_446 n
Al1 O1 F1 20.38(7) 1_655 -101_546 n
Al1 O1 F1 6.90(5) 1_655 -101_646 n
Al1 O1 Al1 22.23(4) 2_455 2_555 n
Al1 O1 Al1 144.33(7) 2_455 2_655 n
Al1 O1 Al1 75.502(29) 2_455 -1_556 n
Al1 O1 Al1 83.447(27) 2_455 -1_557 n
Al1 O1 Al1 124.507(33) 2_455 -1_657 n
Al1 O1 Al1 66.262(21) 2_455 -2_457 n
Al1 O1 Al1 93.00(4) 2_455 -2_556 n
Al1 O1 Al1 104.423(32) 2_455 -2_557 n
Al1 O1 Al1 89.36(4) 2_455 -2_567 n
Al1 O1 F1 7.15(6) 2_455 1_455 n
Al1 O1 F1 54.79(12) 2_455 1_555 n
Al1 O1 F1 146.10(8) 2_455 1_655 n
Al1 O1 F1 84.331(33) 2_455 -1_556 n
Al1 O1 F1 94.095(31) 2_455 -1_557 n
Al1 O1 F1 131.496(33) 2_455 -1_657 n
Al1 O1 F1 72.901(24) 2_455 101_445 n
Al1 O1 F1 115.57(4) 2_455 101_545 n
Al1 O1 F1 97.40(4) 2_455 101_555 n
Al1 O1 F1 8.977(32) 2_455 -101_446 n
Al1 O1 F1 137.59(14) 2_455 -101_546 n
Al1 O1 F1 160.62(5) 2_455 -101_646 n
Al1 O1 Al1 122.10(9) 2_555 2_655 n
Al1 O1 Al1 77.66(8) 2_555 -1_556 n
Al1 O1 Al1 105.65(6) 2_555 -1_557 n
Al1 O1 Al1 146.67(7) 2_555 -1_657 n
Al1 O1 Al1 88.47(6) 2_555 -2_457 n
Al1 O1 Al1 92.55(9) 2_555 -2_556 n
Al1 O1 Al1 126.61(7) 2_555 -2_557 n
Al1 O1 Al1 82.28(9) 2_555 -2_567 n
Al1 O1 F1 16.91(4) 2_555 1_455 n
Al1 O1 F1 33.78(11) 2_555 1_555 n
Al1 O1 F1 124.09(10) 2_555 1_655 n
Al1 O1 F1 86.31(8) 2_555 -1_556 n
Al1 O1 F1 116.33(7) 2_555 -1_557 n
Al1 O1 F1 153.73(7) 2_555 -1_657 n
Al1 O1 F1 94.98(6) 2_555 101_445 n
Al1 O1 F1 137.51(7) 2_555 101_545 n
Al1 O1 F1 88.01(8) 2_555 101_555 n
Al1 O1 F1 18.37(10) 2_555 -101_446 n
Al1 O1 F1 116.27(16) 2_555 -101_546 n
Al1 O1 F1 138.60(8) 2_555 -101_646 n
Al1 O1 Al1 103.36(8) 2_655 -1_556 n
Al1 O1 Al1 132.15(8) 2_655 -1_557 n
Al1 O1 Al1 91.10(6) 2_655 -1_657 n
Al1 O1 Al1 149.33(8) 2_655 -2_457 n
Al1 O1 Al1 87.22(7) 2_655 -2_556 n
Al1 O1 Al1 111.18(7) 2_655 -2_557 n
Al1 O1 Al1 79.52(6) 2_655 -2_567 n
Al1 O1 F1 138.34(8) 2_655 1_455 n
Al1 O1 F1 90.57(11) 2_655 1_555 n
Al1 O1 F1 5.975(34) 2_655 1_655 n
Al1 O1 F1 97.01(8) 2_655 -1_556 n
Al1 O1 F1 121.57(7) 2_655 -1_557 n
Al1 O1 F1 84.17(6) 2_655 -1_657 n
Al1 O1 F1 142.38(8) 2_655 101_445 n
Al1 O1 F1 99.80(7) 2_655 101_545 n
Al1 O1 F1 70.00(6) 2_655 101_555 n
Al1 O1 F1 138.50(11) 2_655 -101_446 n
Al1 O1 F1 13.83(9) 2_655 -101_546 n
Al1 O1 F1 17.04(5) 2_655 -101_646 n
Al1 O1 Al1 82.597(31) -1_556 -1_557 n
Al1 O1 Al1 92.97(4) -1_556 -1_657 n
Al1 O1 Al1 79.042(25) -1_556 -2_457 n
Al1 O1 Al1 17.820(8) -1_556 -2_556 n
Al1 O1 Al1 87.76(4) -1_556 -2_557 n
Al1 O1 Al1 157.87(4) -1_556 -2_567 n
Al1 O1 F1 71.73(5) -1_556 1_455 n
Al1 O1 F1 71.21(15) -1_556 1_555 n
Al1 O1 F1 98.06(10) -1_556 1_655 n
Al1 O1 F1 8.922(8) -1_556 -1_556 n
Al1 O1 F1 88.76(4) -1_556 -1_557 n
Al1 O1 F1 97.88(4) -1_556 -1_657 n
Al1 O1 F1 76.68(5) -1_556 101_445 n
Al1 O1 F1 86.76(6) -1_556 101_545 n
Al1 O1 F1 157.83(6) -1_556 101_555 n
Al1 O1 F1 83.05(9) -1_556 -101_446 n
Al1 O1 F1 115.50(16) -1_556 -101_546 n
Al1 O1 F1 108.35(5) -1_556 -101_646 n
Al1 O1 Al1 41.062(16) -1_557 -1_657 n
Al1 O1 Al1 17.186(6) -1_557 -2_457 n
Al1 O1 Al1 87.78(4) -1_557 -2_556 n
Al1 O1 Al1 20.977(8) -1_557 -2_557 n
Al1 O1 Al1 112.05(5) -1_557 -2_567 n
Al1 O1 F1 89.04(5) -1_557 1_455 n
Al1 O1 F1 134.57(9) -1_557 1_555 n
Al1 O1 F1 129.36(6) -1_557 1_655 n
Al1 O1 F1 82.14(5) -1_557 -1_556 n
Al1 O1 F1 11.251(16) -1_557 -1_557 n
Al1 O1 F1 48.169(23) -1_557 -1_657 n
Al1 O1 F1 11.171(28) -1_557 101_445 n
Al1 O1 F1 32.465(19) -1_557 101_545 n
Al1 O1 F1 117.91(7) -1_557 101_555 n
Al1 O1 F1 89.16(6) -1_557 -101_446 n
Al1 O1 F1 136.71(17) -1_557 -101_546 n
Al1 O1 F1 115.72(6) -1_557 -101_646 n
Al1 O1 Al1 58.249(19) -1_657 -2_457 n
Al1 O1 Al1 85.77(4) -1_657 -2_556 n
Al1 O1 Al1 20.085(9) -1_657 -2_557 n
Al1 O1 Al1 108.99(4) -1_657 -2_567 n
Al1 O1 F1 129.91(5) -1_657 1_455 n
Al1 O1 F1 164.03(20) -1_657 1_555 n
Al1 O1 F1 88.65(6) -1_657 1_655 n
Al1 O1 F1 86.84(5) -1_657 -1_556 n
Al1 O1 F1 30.653(12) -1_657 -1_557 n
Al1 O1 F1 7.733(4) -1_657 -1_657 n
Al1 O1 F1 51.700(25) -1_657 101_445 n
Al1 O1 F1 9.709(11) -1_657 101_545 n
Al1 O1 F1 108.02(6) -1_657 101_555 n
Al1 O1 F1 129.92(8) -1_657 -101_446 n
Al1 O1 F1 96.72(15) -1_657 -101_546 n
Al1 O1 F1 74.73(5) -1_657 -101_646 n
Al1 O1 Al1 89.034(30) -2_457 -2_556 n
Al1 O1 Al1 38.163(13) -2_457 -2_557 n
Al1 O1 Al1 109.85(4) -2_457 -2_567 n
Al1 O1 F1 71.92(5) -2_457 1_455 n
Al1 O1 F1 118.43(10) -2_457 1_555 n
Al1 O1 F1 146.27(6) -2_457 1_655 n
Al1 O1 F1 81.25(4) -2_457 -1_556 n
Al1 O1 F1 28.034(13) -2_457 -1_557 n
Al1 O1 F1 65.315(24) -2_457 -1_657 n
Al1 O1 F1 7.610(10) -2_457 101_445 n
Al1 O1 F1 49.547(21) -2_457 101_545 n
Al1 O1 F1 117.83(7) -2_457 101_555 n
Al1 O1 F1 72.08(6) -2_457 -101_446 n
Al1 O1 F1 152.84(18) -2_457 -101_546 n
Al1 O1 F1 132.87(6) -2_457 -101_646 n
Al1 O1 Al1 86.54(4) -2_556 -2_557 n
Al1 O1 Al1 160.16(4) -2_556 -2_567 n
Al1 O1 F1 88.78(6) -2_556 1_455 n
Al1 O1 F1 78.45(18) -2_556 1_555 n
Al1 O1 F1 81.61(9) -2_556 1_655 n
Al1 O1 F1 9.863(13) -2_556 -1_556 n
Al1 O1 F1 90.84(4) -2_556 -1_557 n
Al1 O1 F1 88.86(4) -2_556 -1_657 n
Al1 O1 F1 84.83(6) -2_556 101_445 n
Al1 O1 F1 81.98(7) -2_556 101_545 n
Al1 O1 F1 153.14(6) -2_556 101_555 n
Al1 O1 F1 100.18(9) -2_556 -101_446 n
Al1 O1 F1 100.21(15) -2_556 -101_546 n
Al1 O1 F1 90.71(4) -2_556 -101_646 n
Al1 O1 Al1 111.94(5) -2_557 -2_567 n
Al1 O1 F1 109.93(5) -2_557 1_455 n
Al1 O1 F1 152.98(10) -2_557 1_555 n
Al1 O1 F1 108.59(6) -2_557 1_655 n
Al1 O1 F1 84.17(5) -2_557 -1_556 n
Al1 O1 F1 11.009(11) -2_557 -1_557 n
Al1 O1 F1 27.288(17) -2_557 -1_657 n
Al1 O1 F1 31.715(22) -2_557 101_445 n
Al1 O1 F1 11.963(23) -2_557 101_545 n
Al1 O1 F1 114.41(7) -2_557 101_555 n
Al1 O1 F1 110.00(7) -2_557 -101_446 n
Al1 O1 F1 116.38(16) -2_557 -101_546 n
Al1 O1 F1 94.78(6) -2_557 -101_646 n
Al1 O1 F1 91.37(6) -2_567 1_455 n
Al1 O1 F1 86.92(16) -2_567 1_555 n
Al1 O1 F1 85.47(6) -2_567 1_655 n
Al1 O1 F1 163.75(5) -2_567 -1_556 n
Al1 O1 F1 108.65(5) -2_567 -1_557 n
Al1 O1 F1 104.24(4) -2_567 -1_657 n
Al1 O1 F1 114.62(7) -2_567 101_445 n
Al1 O1 F1 114.62(7) -2_567 101_545 n
Al1 O1 F1 9.525(20) -2_567 101_555 n
Al1 O1 F1 80.77(7) -2_567 -101_446 n
Al1 O1 F1 65.75(12) -2_567 -101_546 n
Al1 O1 F1 80.93(4) -2_567 -101_646 n
F1 O1 F1 48.11(7) 1_455 1_555 n
F1 O1 F1 139.55(12) 1_455 1_655 n
F1 O1 F1 80.65(5) 1_455 -1_556 n
F1 O1 F1 99.93(6) 1_455 -1_557 n
F1 O1 F1 137.20(5) 1_455 -1_657 n
F1 O1 F1 78.229(34) 1_455 101_445 n
F1 O1 F1 120.63(5) 1_455 101_545 n
F1 O1 F1 98.74(5) 1_455 101_555 n
F1 O1 F1 11.40(12) 1_455 -101_446 n
F1 O1 F1 133.18(13) 1_455 -101_546 n
F1 O1 F1 155.20(5) 1_455 -101_646 n
F1 O1 F1 91.44(17) 1_555 1_655 n
F1 O1 F1 77.19(14) 1_555 -1_556 n
F1 O1 F1 145.81(10) 1_555 -1_557 n
F1 O1 F1 166.51(19) 1_555 -1_657 n
F1 O1 F1 123.42(9) 1_555 101_445 n
F1 O1 F1 157.36(18) 1_555 101_545 n
F1 O1 F1 87.45(12) 1_555 101_555 n
F1 O1 F1 52.15(21) 1_555 -101_446 n
F1 O1 F1 88.56(14) 1_555 -101_546 n
F1 O1 F1 107.61(8) 1_555 -101_646 n
F1 O1 F1 91.43(8) 1_655 -1_556 n
F1 O1 F1 119.30(6) 1_655 -1_557 n
F1 O1 F1 82.08(7) 1_655 -1_657 n
F1 O1 F1 138.94(6) 1_655 101_445 n
F1 O1 F1 96.90(5) 1_655 101_545 n
F1 O1 F1 75.95(5) 1_655 101_555 n
F1 O1 F1 141.41(8) 1_655 -101_446 n
F1 O1 F1 19.80(12) 1_655 -101_546 n
F1 O1 F1 17.19(12) 1_655 -101_646 n
F1 O1 F1 86.782(33) -1_556 -1_557 n
F1 O1 F1 91.09(4) -1_556 -1_657 n
F1 O1 F1 77.79(8) -1_556 101_445 n
F1 O1 F1 81.58(9) -1_556 101_545 n
F1 O1 F1 159.95(4) -1_556 101_555 n
F1 O1 F1 91.96(9) -1_556 -101_446 n
F1 O1 F1 109.85(17) -1_556 -101_546 n
F1 O1 F1 100.44(5) -1_556 -101_646 n
F1 O1 F1 37.400(25) -1_557 -1_657 n
F1 O1 F1 22.42(4) -1_557 101_445 n
F1 O1 F1 22.972(34) -1_557 101_545 n
F1 O1 F1 112.91(5) -1_557 101_555 n
F1 O1 F1 99.27(7) -1_557 -101_446 n
F1 O1 F1 125.48(18) -1_557 -101_546 n
F1 O1 F1 104.87(6) -1_557 -101_646 n
F1 O1 F1 59.003(23) -1_657 101_445 n
F1 O1 F1 17.442(14) -1_657 101_545 n
F1 O1 F1 102.30(4) -1_657 101_555 n
F1 O1 F1 136.25(10) -1_657 -101_446 n
F1 O1 F1 89.20(15) -1_657 -101_546 n
F1 O1 F1 67.56(4) -1_657 -101_646 n
F1 O1 F1 42.677(26) 101_445 101_545 n
F1 O1 F1 121.90(10) 101_445 101_555 n
F1 O1 F1 79.12(7) 101_445 -101_446 n
F1 O1 F1 147.86(16) 101_445 -101_546 n
F1 O1 F1 126.41(5) 101_445 -101_646 n
F1 O1 F1 114.97(9) 101_545 101_555 n
F1 O1 F1 121.61(6) 101_545 -101_446 n
F1 O1 F1 106.15(15) 101_545 -101_546 n
F1 O1 F1 83.79(6) 101_545 -101_646 n
F1 O1 F1 88.61(7) 101_555 -101_446 n
F1 O1 F1 56.25(14) 101_555 -101_546 n
F1 O1 F1 71.76(4) 101_555 -101_646 n
F1 O1 F1 130.00(16) -101_446 -101_546 n
F1 O1 F1 153.34(8) -101_446 -101_646 n
F1 O1 F1 23.34(9) -101_546 -101_646 n
Al1 C1 Al1 71.53(8) 1_455 1_555 n
Al1 C1 Al1 103.20(7) 1_455 1_655 n
Al1 C1 Al1 18.003(18) 1_455 2_455 n
Al1 C1 Al1 34.21(5) 1_455 2_555 n
Al1 C1 Al1 92.58(7) 1_455 2_655 n
Al1 C1 Al1 91.94(5) 1_455 -1_457 n
Al1 C1 Al1 80.83(10) 1_455 -1_556 n
Al1 C1 Al1 137.56(8) 1_455 -1_557 n
Al1 C1 Al1 172.00(11) 1_455 -1_657 n
Al1 C1 Al1 70.23(9) 1_455 -2_456 n
Al1 C1 Al1 109.74(7) 1_455 -2_457 n
Al1 C1 Al1 92.20(11) 1_455 -2_556 n
Al1 C1 Al1 166.72(9) 1_455 -2_557 n
Al1 C1 F1 9.249(18) 1_455 1_455 n
Al1 C1 F1 53.45(6) 1_455 1_555 n
Al1 C1 F1 106.51(14) 1_455 1_556 n
Al1 C1 F1 96.27(7) 1_455 1_655 n
Al1 C1 F1 66.54(9) 1_455 -1_456 n
Al1 C1 F1 101.65(7) 1_455 -1_457 n
Al1 C1 F1 88.47(11) 1_455 -1_556 n
Al1 C1 F1 151.04(9) 1_455 -1_557 n
Al1 C1 F1 166.58(11) 1_455 -1_657 n
Al1 C1 F1 121.22(7) 1_455 101_445 n
Al1 C1 F1 178.47(17) 1_455 101_545 n
Al1 C1 Al1 31.668(33) 1_555 1_655 n
Al1 C1 Al1 89.54(9) 1_555 2_455 n
Al1 C1 Al1 37.33(4) 1_555 2_555 n
Al1 C1 Al1 21.047(21) 1_555 2_655 n
Al1 C1 Al1 163.22(11) 1_555 -1_457 n
Al1 C1 Al1 82.58(11) 1_555 -1_556 n
Al1 C1 Al1 150.40(11) 1_555 -1_557 n
Al1 C1 Al1 101.07(7) 1_555 -1_657 n
Al1 C1 Al1 92.33(12) 1_555 -2_456 n
Al1 C1 Al1 175.95(21) 1_555 -2_457 n
Al1 C1 Al1 73.14(10) 1_555 -2_556 n
Al1 C1 Al1 121.04(9) 1_555 -2_557 n
Al1 C1 F1 79.43(7) 1_555 1_455 n
Al1 C1 F1 19.61(4) 1_555 1_555 n
Al1 C1 F1 99.07(14) 1_555 1_556 n
Al1 C1 F1 25.03(4) 1_555 1_655 n
Al1 C1 F1 99.00(12) 1_555 -1_456 n
Al1 C1 F1 169.96(17) 1_555 -1_457 n
Al1 C1 F1 79.10(11) 1_555 -1_556 n
Al1 C1 F1 135.16(10) 1_555 -1_557 n
Al1 C1 F1 96.48(6) 1_555 -1_657 n
Al1 C1 F1 167.15(12) 1_555 101_445 n
Al1 C1 F1 107.57(8) 1_555 101_545 n
Al1 C1 Al1 121.21(7) 1_655 2_455 n
Al1 C1 Al1 68.99(5) 1_655 2_555 n
Al1 C1 Al1 10.621(14) 1_655 2_655 n
Al1 C1 Al1 164.58(8) 1_655 -1_457 n
Al1 C1 Al1 87.46(6) 1_655 -1_556 n
Al1 C1 Al1 118.94(8) 1_655 -1_557 n
Al1 C1 Al1 69.452(33) 1_655 -1_657 n
Al1 C1 Al1 103.23(7) 1_655 -2_456 n
Al1 C1 Al1 146.82(8) 1_655 -2_457 n
Al1 C1 Al1 71.40(4) 1_655 -2_556 n
Al1 C1 Al1 89.46(5) 1_655 -2_557 n
Al1 C1 F1 110.98(6) 1_655 1_455 n
Al1 C1 F1 50.41(4) 1_655 1_555 n
Al1 C1 F1 90.26(7) 1_655 1_556 n
Al1 C1 F1 7.91(4) 1_655 1_655 n
Al1 C1 F1 112.38(8) 1_655 -1_456 n
Al1 C1 F1 154.02(10) 1_655 -1_457 n
Al1 C1 F1 79.67(5) 1_655 -1_556 n
Al1 C1 F1 104.09(6) 1_655 -1_557 n
Al1 C1 F1 65.002(30) 1_655 -1_657 n
Al1 C1 F1 135.55(8) 1_655 101_445 n
Al1 C1 F1 75.91(5) 1_655 101_545 n
Al1 C1 Al1 52.21(6) 2_455 2_555 n
Al1 C1 Al1 110.58(8) 2_455 2_655 n
Al1 C1 Al1 73.96(4) 2_455 -1_457 n
Al1 C1 Al1 82.77(8) 2_455 -1_556 n
Al1 C1 Al1 119.65(6) 2_455 -1_557 n
Al1 C1 Al1 168.93(7) 2_455 -1_657 n
Al1 C1 Al1 68.30(6) 2_455 -2_456 n
Al1 C1 Al1 91.78(5) 2_455 -2_457 n
Al1 C1 Al1 97.76(9) 2_455 -2_556 n
Al1 C1 Al1 149.10(7) 2_455 -2_557 n
Al1 C1 F1 11.26(5) 2_455 1_455 n
Al1 C1 F1 71.28(7) 2_455 1_555 n
Al1 C1 F1 104.37(10) 2_455 1_556 n
Al1 C1 F1 114.23(7) 2_455 1_655 n
Al1 C1 F1 61.93(6) 2_455 -1_456 n
Al1 C1 F1 83.80(5) 2_455 -1_457 n
Al1 C1 F1 91.92(9) 2_455 -1_556 n
Al1 C1 F1 133.74(6) 2_455 -1_557 n
Al1 C1 F1 171.38(11) 2_455 -1_657 n
Al1 C1 F1 103.22(6) 2_455 101_445 n
Al1 C1 F1 162.84(8) 2_455 101_545 n
Al1 C1 Al1 58.37(5) 2_555 2_655 n
Al1 C1 Al1 126.09(9) 2_555 -1_457 n
Al1 C1 Al1 79.73(13) 2_555 -1_556 n
Al1 C1 Al1 170.81(15) 2_555 -1_557 n
Al1 C1 Al1 138.32(8) 2_555 -1_657 n
Al1 C1 Al1 78.92(13) 2_555 -2_456 n
Al1 C1 Al1 143.82(10) 2_555 -2_457 n
Al1 C1 Al1 81.53(13) 2_555 -2_556 n
Al1 C1 Al1 158.10(11) 2_555 -2_557 n
Al1 C1 F1 42.29(5) 2_555 1_455 n
Al1 C1 F1 20.101(27) 2_555 1_555 n
Al1 C1 F1 105.97(17) 2_555 1_556 n
Al1 C1 F1 62.14(5) 2_555 1_655 n
Al1 C1 F1 80.69(13) 2_555 -1_456 n
Al1 C1 F1 135.46(10) 2_555 -1_457 n
Al1 C1 F1 82.58(13) 2_555 -1_556 n
Al1 C1 F1 168.41(22) 2_555 -1_557 n
Al1 C1 F1 133.53(8) 2_555 -1_657 n
Al1 C1 F1 155.39(10) 2_555 101_445 n
Al1 C1 F1 144.88(9) 2_555 101_545 n
Al1 C1 Al1 174.62(11) 2_655 -1_457 n
Al1 C1 Al1 85.66(8) 2_655 -1_556 n
Al1 C1 Al1 129.52(9) 2_655 -1_557 n
Al1 C1 Al1 80.06(5) 2_655 -1_657 n
Al1 C1 Al1 99.84(9) 2_655 -2_456 n
Al1 C1 Al1 157.32(10) 2_655 -2_457 n
Al1 C1 Al1 71.33(6) 2_655 -2_556 n
Al1 C1 Al1 100.05(6) 2_655 -2_557 n
Al1 C1 F1 100.40(7) 2_655 1_455 n
Al1 C1 F1 39.95(4) 2_655 1_555 n
Al1 C1 F1 93.35(9) 2_655 1_556 n
Al1 C1 F1 5.329(14) 2_655 1_655 n
Al1 C1 F1 108.38(10) 2_655 -1_456 n
Al1 C1 F1 163.87(12) 2_655 -1_457 n
Al1 C1 F1 79.10(7) 2_655 -1_556 n
Al1 C1 F1 114.55(8) 2_655 -1_557 n
Al1 C1 F1 75.55(4) 2_655 -1_657 n
Al1 C1 F1 146.16(10) 2_655 101_445 n
Al1 C1 F1 86.53(7) 2_655 101_545 n
Al1 C1 Al1 97.96(9) -1_457 -1_556 n
Al1 C1 Al1 45.741(30) -1_457 -1_557 n
Al1 C1 Al1 95.26(6) -1_457 -1_657 n
Al1 C1 Al1 84.45(7) -1_457 -2_456 n
Al1 C1 Al1 17.837(13) -1_457 -2_457 n
Al1 C1 Al1 111.42(10) -1_457 -2_556 n
Al1 C1 Al1 75.24(5) -1_457 -2_557 n
Al1 C1 F1 84.37(6) -1_457 1_455 n
Al1 C1 F1 144.99(9) -1_457 1_555 n
Al1 C1 F1 82.56(6) -1_457 1_556 n
Al1 C1 F1 171.74(8) -1_457 1_655 n
Al1 C1 F1 76.15(6) -1_457 -1_456 n
Al1 C1 F1 10.77(4) -1_457 -1_457 n
Al1 C1 F1 103.96(10) -1_457 -1_556 n
Al1 C1 F1 60.50(4) -1_457 -1_557 n
Al1 C1 F1 99.62(7) -1_457 -1_657 n
Al1 C1 F1 29.618(22) -1_457 101_445 n
Al1 C1 F1 89.01(6) -1_457 101_545 n
Al1 C1 Al1 104.47(13) -1_556 -1_557 n
Al1 C1 Al1 101.56(9) -1_556 -1_657 n
Al1 C1 Al1 17.456(18) -1_556 -2_456 n
Al1 C1 Al1 101.38(11) -1_556 -2_457 n
Al1 C1 Al1 17.825(18) -1_556 -2_556 n
Al1 C1 Al1 104.02(12) -1_556 -2_557 n
Al1 C1 F1 76.71(9) -1_556 1_455 n
Al1 C1 F1 73.81(13) -1_556 1_555 n
Al1 C1 F1 172.63(7) -1_556 1_556 n
Al1 C1 F1 82.49(8) -1_556 1_655 n
Al1 C1 F1 26.838(34) -1_556 -1_456 n
Al1 C1 F1 103.92(10) -1_556 -1_457 n
Al1 C1 F1 9.793(15) -1_556 -1_556 n
Al1 C1 F1 109.81(13) -1_556 -1_557 n
Al1 C1 F1 104.07(8) -1_556 -1_657 n
Al1 C1 F1 97.31(15) -1_556 101_445 n
Al1 C1 F1 97.84(13) -1_556 101_545 n
Al1 C1 Al1 49.52(5) -1_557 -1_657 n
Al1 C1 Al1 102.57(12) -1_557 -2_456 n
Al1 C1 Al1 27.903(22) -1_557 -2_457 n
Al1 C1 Al1 105.02(13) -1_557 -2_556 n
Al1 C1 Al1 29.502(31) -1_557 -2_557 n
Al1 C1 F1 130.08(8) -1_557 1_455 n
Al1 C1 F1 168.90(11) -1_557 1_555 n
Al1 C1 F1 70.60(9) -1_557 1_556 n
Al1 C1 F1 126.11(7) -1_557 1_655 n
Al1 C1 F1 99.32(12) -1_557 -1_456 n
Al1 C1 F1 35.925(31) -1_557 -1_457 n
Al1 C1 F1 102.94(14) -1_557 -1_556 n
Al1 C1 F1 15.464(17) -1_557 -1_557 n
Al1 C1 F1 53.97(6) -1_557 -1_657 n
Al1 C1 F1 17.57(4) -1_557 101_445 n
Al1 C1 F1 43.47(4) -1_557 101_545 n
Al1 C1 Al1 113.91(11) -1_657 -2_456 n
Al1 C1 Al1 77.43(6) -1_657 -2_457 n
Al1 C1 Al1 88.42(8) -1_657 -2_556 n
Al1 C1 Al1 20.021(18) -1_657 -2_557 n
Al1 C1 F1 178.15(17) -1_657 1_455 n
Al1 C1 F1 119.63(7) -1_657 1_555 n
Al1 C1 F1 71.09(6) -1_657 1_556 n
Al1 C1 F1 76.60(4) -1_657 1_655 n
Al1 C1 F1 118.65(11) -1_657 -1_456 n
Al1 C1 F1 85.27(7) -1_657 -1_457 n
Al1 C1 F1 93.17(9) -1_657 -1_556 n
Al1 C1 F1 35.213(29) -1_657 -1_557 n
Al1 C1 F1 5.474(9) -1_657 -1_657 n
Al1 C1 F1 66.28(6) -1_657 101_445 n
Al1 C1 F1 7.816(14) -1_657 101_545 n
Al1 C1 Al1 91.71(9) -2_456 -2_457 n
Al1 C1 Al1 35.28(4) -2_456 -2_556 n
Al1 C1 Al1 111.12(13) -2_456 -2_557 n
Al1 C1 F1 64.26(8) -2_456 1_455 n
Al1 C1 F1 79.10(13) -2_456 1_555 n
Al1 C1 F1 166.50(5) -2_456 1_556 n
Al1 C1 F1 97.43(9) -2_456 1_655 n
Al1 C1 F1 9.493(24) -2_456 -1_456 n
Al1 C1 F1 92.17(9) -2_456 -1_457 n
Al1 C1 F1 27.112(30) -2_456 -1_556 n
Al1 C1 F1 112.19(12) -2_456 -1_557 n
Al1 C1 F1 117.41(9) -2_456 -1_657 n
Al1 C1 F1 91.00(14) -2_456 101_445 n
Al1 C1 F1 108.68(14) -2_456 101_545 n
Al1 C1 Al1 110.45(12) -2_457 -2_556 n
Al1 C1 Al1 57.41(5) -2_457 -2_557 n
Al1 C1 F1 102.19(7) -2_457 1_455 n
Al1 C1 F1 162.72(10) -2_457 1_555 n
Al1 C1 F1 76.90(8) -2_457 1_556 n
Al1 C1 F1 153.99(8) -2_457 1_655 n
Al1 C1 F1 85.00(9) -2_457 -1_456 n
Al1 C1 F1 8.787(9) -2_457 -1_457 n
Al1 C1 F1 104.68(12) -2_457 -1_556 n
Al1 C1 F1 42.78(4) -2_457 -1_557 n
Al1 C1 F1 81.81(7) -2_457 -1_657 n
Al1 C1 F1 12.628(19) -2_457 101_445 n
Al1 C1 F1 71.24(6) -2_457 101_545 n
Al1 C1 Al1 95.67(11) -2_556 -2_557 n
Al1 C1 F1 90.03(10) -2_556 1_455 n
Al1 C1 F1 69.89(12) -2_556 1_555 n
Al1 C1 F1 156.54(6) -2_556 1_556 n
Al1 C1 F1 67.44(7) -2_556 1_655 n
Al1 C1 F1 44.64(5) -2_556 -1_456 n
Al1 C1 F1 115.14(11) -2_556 -1_457 n
Al1 C1 F1 8.476(8) -2_556 -1_556 n
Al1 C1 F1 105.50(11) -2_556 -1_557 n
Al1 C1 F1 89.91(7) -2_556 -1_657 n
Al1 C1 F1 103.14(16) -2_556 101_445 n
Al1 C1 F1 86.33(12) -2_556 101_545 n
Al1 C1 F1 159.53(8) -2_557 1_455 n
Al1 C1 F1 139.62(8) -2_557 1_555 n
Al1 C1 F1 68.94(8) -2_557 1_556 n
Al1 C1 F1 96.62(5) -2_557 1_655 n
Al1 C1 F1 112.54(13) -2_557 -1_456 n
Al1 C1 F1 65.30(6) -2_557 -1_457 n
Al1 C1 F1 97.85(12) -2_557 -1_556 n
Al1 C1 F1 15.694(23) -2_557 -1_557 n
Al1 C1 F1 24.602(33) -2_557 -1_657 n
Al1 C1 F1 46.41(5) -2_557 101_445 n
Al1 C1 F1 14.53(4) -2_557 101_545 n
F1 C1 F1 60.66(6) 1_455 1_555 n
F1 C1 F1 110.64(13) 1_455 1_556 n
F1 C1 F1 103.72(8) 1_455 1_655 n
F1 C1 F1 59.50(7) 1_455 -1_456 n
F1 C1 F1 94.49(9) 1_455 -1_457 n
F1 C1 F1 85.17(9) 1_455 -1_556 n
F1 C1 F1 144.65(7) 1_455 -1_557 n
F1 C1 F1 175.74(9) 1_455 -1_657 n
F1 C1 F1 113.13(7) 1_455 101_445 n
F1 C1 F1 170.71(15) 1_455 101_545 n
F1 C1 F1 109.91(16) 1_555 1_556 n
F1 C1 F1 43.05(4) 1_555 1_655 n
F1 C1 F1 83.99(12) 1_555 -1_456 n
F1 C1 F1 155.08(10) 1_555 -1_457 n
F1 C1 F1 73.44(12) 1_555 -1_556 n
F1 C1 F1 154.49(9) 1_555 -1_557 n
F1 C1 F1 115.38(6) 1_555 -1_657 n
F1 C1 F1 169.88(23) 1_555 101_445 n
F1 C1 F1 125.48(9) 1_555 101_545 n
F1 C1 F1 95.95(8) 1_556 1_655 n
F1 C1 F1 157.15(5) 1_556 -1_456 n
F1 C1 F1 75.47(7) 1_556 -1_457 n
F1 C1 F1 163.62(7) 1_556 -1_556 n
F1 C1 F1 64.00(9) 1_556 -1_557 n
F1 C1 F1 68.65(7) 1_556 -1_657 n
F1 C1 F1 79.47(12) 1_556 101_445 n
F1 C1 F1 74.80(9) 1_556 101_545 n
F1 C1 F1 106.31(8) 1_655 -1_456 n
F1 C1 F1 161.69(8) 1_655 -1_457 n
F1 C1 F1 75.43(7) 1_655 -1_556 n
F1 C1 F1 111.53(6) 1_655 -1_557 n
F1 C1 F1 72.35(5) 1_655 -1_657 n
F1 C1 F1 142.13(9) 1_655 101_445 n
F1 C1 F1 82.76(5) 1_655 101_545 n
F1 C1 F1 84.50(7) -1_456 -1_457 n
F1 C1 F1 36.35(5) -1_456 -1_556 n
F1 C1 F1 110.82(11) -1_456 -1_557 n
F1 C1 F1 122.78(10) -1_456 -1_657 n
F1 C1 F1 85.91(14) -1_456 101_445 n
F1 C1 F1 112.56(14) -1_456 101_545 n
F1 C1 F1 108.54(10) -1_457 -1_556 n
F1 C1 F1 50.20(5) -1_457 -1_557 n
F1 C1 F1 89.40(9) -1_457 -1_657 n
F1 C1 F1 21.416(25) -1_457 101_445 n
F1 C1 F1 79.40(6) -1_457 101_545 n
F1 C1 F1 105.75(12) -1_556 -1_557 n
F1 C1 F1 95.27(7) -1_556 -1_657 n
F1 C1 F1 98.66(17) -1_556 101_445 n
F1 C1 F1 90.14(14) -1_556 101_545 n
F1 C1 F1 39.20(4) -1_557 -1_657 n
F1 C1 F1 33.03(5) -1_557 101_445 n
F1 C1 F1 30.23(6) -1_557 101_545 n
F1 C1 F1 71.01(6) -1_657 101_445 n
F1 C1 F1 13.290(22) -1_657 101_545 n
F1 C1 F1 59.64(6) 101_445 101_545 n
Al1 C2 Al1 72.68(12) 1_455 1_555 n
Al1 C2 Al1 114.36(13) 1_455 1_655 n
Al1 C2 Al1 13.164(13) 1_455 2_455 n
Al1 C2 Al1 28.512(20) 1_455 2_555 n
Al1 C2 Al1 101.19(14) 1_455 2_655 n
Al1 C2 Al1 77.606(26) 1_455 -1_457 n
Al1 C2 Al1 75.75(11) 1_455 -1_556 n
Al1 C2 Al1 115.10(5) 1_455 -1_557 n
Al1 C2 Al1 166.48(11) 1_455 -1_657 n
Al1 C2 Al1 92.072(26) 1_455 -2_457 n
Al1 C2 Al1 89.50(13) 1_455 -2_556 n
Al1 C2 Al1 143.54(9) 1_455 -2_557 n
Al1 C2 Al1 177.63(18) 1_455 -2_657 n
Al1 C2 F1 6.277(17) 1_455 1_455 n
Al1 C2 F1 50.98(7) 1_455 1_555 n
Al1 C2 F1 104.58(13) 1_455 1_556 n
Al1 C2 F1 105.83(14) 1_455 1_655 n
Al1 C2 F1 86.08(4) 1_455 -1_457 n
Al1 C2 F1 83.96(12) 1_455 -1_556 n
Al1 C2 F1 129.38(7) 1_455 -1_557 n
Al1 C2 F1 172.61(12) 1_455 -1_657 n
Al1 C2 F1 100.421(34) 1_455 101_445 n
Al1 C2 F1 156.91(11) 1_455 101_545 n
Al1 C2 F1 10.373(30) 1_455 -101_446 n
Al1 C2 Al1 41.676(7) 1_555 1_655 n
Al1 C2 Al1 85.85(11) 1_555 2_455 n
Al1 C2 Al1 44.17(10) 1_555 2_555 n
Al1 C2 Al1 28.512(20) 1_555 2_655 n
Al1 C2 Al1 150.22(10) 1_555 -1_457 n
Al1 C2 Al1 82.64(18) 1_555 -1_556 n
Al1 C2 Al1 171.55(11) 1_555 -1_557 n
Al1 C2 Al1 120.550(12) 1_555 -1_657 n
Al1 C2 Al1 164.54(11) 1_555 -2_457 n
Al1 C2 Al1 75.89(17) 1_555 -2_556 n
Al1 C2 Al1 143.531(33) 1_555 -2_557 n
Al1 C2 Al1 106.099(9) 1_555 -2_657 n
Al1 C2 F1 77.40(12) 1_555 1_455 n
Al1 C2 F1 23.21(5) 1_555 1_555 n
Al1 C2 F1 111.56(19) 1_555 1_556 n
Al1 C2 F1 33.425(33) 1_555 1_655 n
Al1 C2 F1 158.73(9) 1_555 -1_457 n
Al1 C2 F1 81.17(18) 1_555 -1_556 n
Al1 C2 F1 157.85(6) 1_555 -1_557 n
Al1 C2 F1 114.587(26) 1_555 -1_657 n
Al1 C2 F1 169.51(24) 1_555 101_445 n
Al1 C2 F1 128.58(5) 1_555 101_545 n
Al1 C2 F1 65.12(12) 1_555 -101_446 n
Al1 C2 Al1 127.52(11) 1_655 2_455 n
Al1 C2 Al1 85.85(11) 1_655 2_555 n
Al1 C2 Al1 13.164(13) 1_655 2_655 n
Al1 C2 Al1 167.87(10) 1_655 -1_457 n
Al1 C2 Al1 92.81(10) 1_655 -1_556 n
Al1 C2 Al1 130.42(8) 1_655 -1_557 n
Al1 C2 Al1 78.921(13) 1_655 -1_657 n
Al1 C2 Al1 153.45(10) 1_655 -2_457 n
Al1 C2 Al1 76.91(8) 1_655 -2_556 n
Al1 C2 Al1 101.957(34) 1_655 -2_557 n
Al1 C2 Al1 64.451(13) 1_655 -2_657 n
Al1 C2 F1 118.95(13) 1_655 1_455 n
Al1 C2 F1 63.99(6) 1_655 1_555 n
Al1 C2 F1 100.10(9) 1_655 1_556 n
Al1 C2 F1 9.45(5) 1_655 1_655 n
Al1 C2 F1 159.52(10) 1_655 -1_457 n
Al1 C2 F1 85.80(9) 1_655 -1_556 n
Al1 C2 F1 116.23(6) 1_655 -1_557 n
Al1 C2 F1 72.922(30) 1_655 -1_657 n
Al1 C2 F1 144.32(10) 1_655 101_445 n
Al1 C2 F1 87.386(23) 1_655 101_545 n
Al1 C2 F1 106.48(13) 1_655 -101_446 n
Al1 C2 Al1 41.676(7) 2_455 2_555 n
Al1 C2 Al1 114.36(13) 2_455 2_655 n
Al1 C2 Al1 64.451(13) 2_455 -1_457 n
Al1 C2 Al1 76.91(8) 2_455 -1_556 n
Al1 C2 Al1 101.957(34) 2_455 -1_557 n
Al1 C2 Al1 153.45(10) 2_455 -1_657 n
Al1 C2 Al1 78.921(13) 2_455 -2_457 n
Al1 C2 Al1 92.81(10) 2_455 -2_556 n
Al1 C2 Al1 130.42(8) 2_455 -2_557 n
Al1 C2 Al1 167.87(10) 2_455 -2_657 n
Al1 C2 F1 9.45(5) 2_455 1_455 n
Al1 C2 F1 63.99(6) 2_455 1_555 n
Al1 C2 F1 100.10(9) 2_455 1_556 n
Al1 C2 F1 118.95(13) 2_455 1_655 n
Al1 C2 F1 72.922(30) 2_455 -1_457 n
Al1 C2 F1 85.80(9) 2_455 -1_556 n
Al1 C2 F1 116.23(6) 2_455 -1_557 n
Al1 C2 F1 159.52(10) 2_455 -1_657 n
Al1 C2 F1 87.386(23) 2_455 101_445 n
Al1 C2 F1 144.32(10) 2_455 101_545 n
Al1 C2 F1 21.985(27) 2_455 -101_446 n
Al1 C2 Al1 72.68(12) 2_555 2_655 n
Al1 C2 Al1 106.099(9) 2_555 -1_457 n
Al1 C2 Al1 75.89(17) 2_555 -1_556 n
Al1 C2 Al1 143.531(33) 2_555 -1_557 n
Al1 C2 Al1 164.54(11) 2_555 -1_657 n
Al1 C2 Al1 120.550(12) 2_555 -2_457 n
Al1 C2 Al1 82.64(18) 2_555 -2_556 n
Al1 C2 Al1 171.55(11) 2_555 -2_557 n
Al1 C2 Al1 150.22(10) 2_555 -2_657 n
Al1 C2 F1 33.425(33) 2_555 1_455 n
Al1 C2 F1 23.21(5) 2_555 1_555 n
Al1 C2 F1 111.56(19) 2_555 1_556 n
Al1 C2 F1 77.40(12) 2_555 1_655 n
Al1 C2 F1 114.587(26) 2_555 -1_457 n
Al1 C2 F1 81.17(18) 2_555 -1_556 n
Al1 C2 F1 157.85(6) 2_555 -1_557 n
Al1 C2 F1 158.73(9) 2_555 -1_657 n
Al1 C2 F1 128.58(5) 2_555 101_445 n
Al1 C2 F1 169.51(24) 2_555 101_545 n
Al1 C2 F1 21.82(6) 2_555 -101_446 n
Al1 C2 Al1 177.63(18) 2_655 -1_457 n
Al1 C2 Al1 89.50(13) 2_655 -1_556 n
Al1 C2 Al1 143.54(9) 2_655 -1_557 n
Al1 C2 Al1 92.072(26) 2_655 -1_657 n
Al1 C2 Al1 166.48(11) 2_655 -2_457 n
Al1 C2 Al1 75.75(11) 2_655 -2_556 n
Al1 C2 Al1 115.10(5) 2_655 -2_557 n
Al1 C2 Al1 77.606(26) 2_655 -2_657 n
Al1 C2 F1 105.83(14) 2_655 1_455 n
Al1 C2 F1 50.98(7) 2_655 1_555 n
Al1 C2 F1 104.58(13) 2_655 1_556 n
Al1 C2 F1 6.277(17) 2_655 1_655 n
Al1 C2 F1 172.61(12) 2_655 -1_457 n
Al1 C2 F1 83.96(12) 2_655 -1_556 n
Al1 C2 F1 129.38(7) 2_655 -1_557 n
Al1 C2 F1 86.08(4) 2_655 -1_657 n
Al1 C2 F1 156.91(11) 2_655 101_445 n
Al1 C2 F1 100.421(34) 2_655 101_545 n
Al1 C2 F1 93.41(14) 2_655 -101_446 n
Al1 C2 Al1 88.21(7) -1_457 -1_556 n
Al1 C2 Al1 37.519(22) -1_457 -1_557 n
Al1 C2 Al1 89.04(8) -1_457 -1_657 n
Al1 C2 Al1 14.4754(4) -1_457 -2_457 n
Al1 C2 Al1 102.13(9) -1_457 -2_556 n
Al1 C2 Al1 66.00(6) -1_457 -2_557 n
Al1 C2 Al1 103.52(9) -1_457 -2_657 n
Al1 C2 F1 72.82(4) -1_457 1_455 n
Al1 C2 F1 127.47(6) -1_457 1_555 n
Al1 C2 F1 77.74(8) -1_457 1_556 n
Al1 C2 F1 172.87(14) -1_457 1_655 n
Al1 C2 F1 9.107(34) -1_457 -1_457 n
Al1 C2 F1 93.86(8) -1_457 -1_556 n
Al1 C2 F1 51.93(4) -1_457 -1_557 n
Al1 C2 F1 95.17(8) -1_457 -1_657 n
Al1 C2 F1 23.596(10) -1_457 101_445 n
Al1 C2 F1 80.49(9) -1_457 101_545 n
Al1 C2 F1 85.64(5) -1_457 -101_446 n
Al1 C2 Al1 95.88(12) -1_556 -1_557 n
Al1 C2 Al1 102.01(11) -1_556 -1_657 n
Al1 C2 Al1 91.26(9) -1_556 -2_457 n
Al1 C2 Al1 17.678(22) -1_556 -2_556 n
Al1 C2 Al1 100.25(13) -1_556 -2_557 n
Al1 C2 Al1 102.13(9) -1_556 -2_657 n
Al1 C2 F1 71.90(10) -1_556 1_455 n
Al1 C2 F1 71.19(17) -1_556 1_555 n
Al1 C2 F1 165.42(9) -1_556 1_556 n
Al1 C2 F1 86.64(12) -1_556 1_655 n
Al1 C2 F1 93.56(9) -1_556 -1_457 n
Al1 C2 F1 9.101(13) -1_556 -1_556 n
Al1 C2 F1 103.30(14) -1_556 -1_557 n
Al1 C2 F1 105.83(11) -1_556 -1_657 n
Al1 C2 F1 88.03(12) -1_556 101_445 n
Al1 C2 F1 96.46(13) -1_556 101_545 n
Al1 C2 F1 82.33(17) -1_556 -101_446 n
Al1 C2 Al1 51.52(6) -1_557 -1_657 n
Al1 C2 Al1 23.043(21) -1_557 -2_457 n
Al1 C2 Al1 100.25(13) -1_557 -2_556 n
Al1 C2 Al1 28.48(4) -1_557 -2_557 n
Al1 C2 Al1 66.00(6) -1_557 -2_657 n
Al1 C2 F1 110.12(5) -1_557 1_455 n
Al1 C2 F1 162.30(17) -1_557 1_555 n
Al1 C2 F1 70.58(11) -1_557 1_556 n
Al1 C2 F1 138.35(9) -1_557 1_655 n
Al1 C2 F1 29.389(24) -1_557 -1_457 n
Al1 C2 F1 96.05(12) -1_557 -1_556 n
Al1 C2 F1 15.091(31) -1_557 -1_557 n
Al1 C2 F1 57.73(6) -1_557 -1_657 n
Al1 C2 F1 15.32(5) -1_557 101_445 n
Al1 C2 F1 43.18(7) -1_557 101_545 n
Al1 C2 F1 123.03(7) -1_557 -101_446 n
Al1 C2 Al1 74.57(8) -1_657 -2_457 n
Al1 C2 Al1 91.26(9) -1_657 -2_556 n
Al1 C2 Al1 23.043(21) -1_657 -2_557 n
Al1 C2 Al1 14.4754(4) -1_657 -2_657 n
Al1 C2 F1 160.81(11) -1_657 1_455 n
Al1 C2 F1 141.44(8) -1_657 1_555 n
Al1 C2 F1 74.16(9) -1_657 1_556 n
Al1 C2 F1 87.21(4) -1_657 1_655 n
Al1 C2 F1 80.72(8) -1_657 -1_457 n
Al1 C2 F1 94.96(10) -1_657 -1_556 n
Al1 C2 F1 37.57(4) -1_657 -1_557 n
Al1 C2 F1 7.147(8) -1_657 -1_657 n
Al1 C2 F1 66.08(9) -1_657 101_445 n
Al1 C2 F1 9.991(17) -1_657 101_545 n
Al1 C2 F1 173.04(20) -1_657 -101_446 n
Al1 C2 Al1 102.01(11) -2_457 -2_556 n
Al1 C2 Al1 51.52(6) -2_457 -2_557 n
Al1 C2 Al1 89.04(8) -2_457 -2_657 n
Al1 C2 F1 87.21(4) -2_457 1_455 n
Al1 C2 F1 141.44(8) -2_457 1_555 n
Al1 C2 F1 74.16(9) -2_457 1_556 n
Al1 C2 F1 160.81(11) -2_457 1_655 n
Al1 C2 F1 7.147(8) -2_457 -1_457 n
Al1 C2 F1 94.96(10) -2_457 -1_556 n
Al1 C2 F1 37.57(4) -2_457 -1_557 n
Al1 C2 F1 80.72(8) -2_457 -1_657 n
Al1 C2 F1 9.991(17) -2_457 101_445 n
Al1 C2 F1 66.08(9) -2_457 101_545 n
Al1 C2 F1 100.07(5) -2_457 -101_446 n
Al1 C2 Al1 95.88(12) -2_556 -2_557 n
Al1 C2 Al1 88.21(7) -2_556 -2_657 n
Al1 C2 F1 86.64(12) -2_556 1_455 n
Al1 C2 F1 71.19(17) -2_556 1_555 n
Al1 C2 F1 165.42(9) -2_556 1_556 n
Al1 C2 F1 71.90(10) -2_556 1_655 n
Al1 C2 F1 105.83(11) -2_556 -1_457 n
Al1 C2 F1 9.101(13) -2_556 -1_556 n
Al1 C2 F1 103.30(14) -2_556 -1_557 n
Al1 C2 F1 93.56(9) -2_556 -1_657 n
Al1 C2 F1 96.46(13) -2_556 101_445 n
Al1 C2 F1 88.03(12) -2_556 101_545 n
Al1 C2 F1 94.24(18) -2_556 -101_446 n
Al1 C2 Al1 37.519(22) -2_557 -2_657 n
Al1 C2 F1 138.35(9) -2_557 1_455 n
Al1 C2 F1 162.30(17) -2_557 1_555 n
Al1 C2 F1 70.58(11) -2_557 1_556 n
Al1 C2 F1 110.12(5) -2_557 1_655 n
Al1 C2 F1 57.73(6) -2_557 -1_457 n
Al1 C2 F1 96.05(12) -2_557 -1_556 n
Al1 C2 F1 15.091(31) -2_557 -1_557 n
Al1 C2 F1 29.389(24) -2_557 -1_657 n
Al1 C2 F1 43.18(7) -2_557 101_445 n
Al1 C2 F1 15.32(5) -2_557 101_545 n
Al1 C2 F1 151.30(11) -2_557 -101_446 n
Al1 C2 F1 172.87(14) -2_657 1_455 n
Al1 C2 F1 127.47(6) -2_657 1_555 n
Al1 C2 F1 77.74(8) -2_657 1_556 n
Al1 C2 F1 72.82(4) -2_657 1_655 n
Al1 C2 F1 95.17(8) -2_657 -1_457 n
Al1 C2 F1 93.86(8) -2_657 -1_556 n
Al1 C2 F1 51.93(4) -2_657 -1_557 n
Al1 C2 F1 9.107(34) -2_657 -1_657 n
Al1 C2 F1 80.49(9) -2_657 101_445 n
Al1 C2 F1 23.596(10) -2_657 101_545 n
Al1 C2 F1 169.83(13) -2_657 -101_446 n
F1 C2 F1 55.06(8) 1_455 1_555 n
F1 C2 F1 107.00(11) 1_455 1_556 n
F1 C2 F1 110.11(16) 1_455 1_655 n
F1 C2 F1 81.52(6) 1_455 -1_457 n
F1 C2 F1 80.44(11) 1_455 -1_556 n
F1 C2 F1 124.75(7) 1_455 -1_557 n
F1 C2 F1 167.71(10) 1_455 -1_657 n
F1 C2 F1 95.186(26) 1_455 101_445 n
F1 C2 F1 150.97(11) 1_455 101_545 n
F1 C2 F1 16.65(5) 1_455 -101_446 n
F1 C2 F1 120.69(19) 1_555 1_556 n
F1 C2 F1 55.06(8) 1_555 1_655 n
F1 C2 F1 136.41(5) 1_555 -1_457 n
F1 C2 F1 73.14(17) 1_555 -1_556 n
F1 C2 F1 174.42(26) 1_555 -1_557 n
F1 C2 F1 136.41(5) 1_555 -1_657 n
F1 C2 F1 147.38(16) 1_555 101_445 n
F1 C2 F1 147.38(16) 1_555 101_545 n
F1 C2 F1 45.04(10) 1_555 -101_446 n
F1 C2 F1 107.00(11) 1_556 1_655 n
F1 C2 F1 72.01(8) 1_556 -1_457 n
F1 C2 F1 166.18(11) 1_556 -1_556 n
F1 C2 F1 64.89(10) 1_556 -1_557 n
F1 C2 F1 72.01(8) 1_556 -1_657 n
F1 C2 F1 77.54(14) 1_556 101_445 n
F1 C2 F1 77.54(14) 1_556 101_545 n
F1 C2 F1 100.27(19) 1_556 -101_446 n
F1 C2 F1 167.71(10) 1_655 -1_457 n
F1 C2 F1 80.44(11) 1_655 -1_556 n
F1 C2 F1 124.75(7) 1_655 -1_557 n
F1 C2 F1 81.52(6) 1_655 -1_657 n
F1 C2 F1 150.97(11) 1_655 101_445 n
F1 C2 F1 95.186(26) 1_655 101_545 n
F1 C2 F1 98.54(14) 1_655 -101_446 n
F1 C2 F1 98.19(9) -1_457 -1_556 n
F1 C2 F1 43.31(4) -1_457 -1_557 n
F1 C2 F1 86.62(8) -1_457 -1_657 n
F1 C2 F1 17.138(22) -1_457 101_445 n
F1 C2 F1 72.57(8) -1_457 101_545 n
F1 C2 F1 93.66(5) -1_457 -101_446 n
F1 C2 F1 101.29(13) -1_556 -1_557 n
F1 C2 F1 98.19(9) -1_556 -1_657 n
F1 C2 F1 90.35(13) -1_556 101_445 n
F1 C2 F1 90.35(13) -1_556 101_545 n
F1 C2 F1 89.88(19) -1_556 -101_446 n
F1 C2 F1 43.31(4) -1_557 -1_657 n
F1 C2 F1 30.41(8) -1_557 101_445 n
F1 C2 F1 30.41(8) -1_557 101_545 n
F1 C2 F1 136.38(11) -1_557 -101_446 n
F1 C2 F1 72.57(8) -1_657 101_445 n
F1 C2 F1 17.138(22) -1_657 101_545 n
F1 C2 F1 171.81(25) -1_657 -101_446 n
F1 C2 F1 57.14(9) 101_445 101_545 n
F1 C2 F1 108.98(5) 101_445 -101_446 n
F1 C2 F1 166.11(11) 101_545 -101_446 n
Al1 C3 Al1 97.22(19) 1_455 1_555 n
Al1 C3 Al1 136.81(15) 1_455 1_655 n
Al1 C3 Al1 9.852(28) 1_455 2_455 n
Al1 C3 Al1 29.738(14) 1_455 2_555 n
Al1 C3 Al1 126.96(18) 1_455 2_655 n
Al1 C3 Al1 80.62(14) 1_455 -1_556 n
Al1 C3 Al1 104.98(8) 1_455 -1_557 n
Al1 C3 Al1 147.92(12) 1_455 -1_657 n
Al1 C3 Al1 85.06(6) 1_455 -2_457 n
Al1 C3 Al1 96.75(17) 1_455 -2_556 n
Al1 C3 Al1 128.01(10) 1_455 -2_557 n
Al1 C3 F1 5.16(4) 1_455 1_455 n
Al1 C3 F1 64.02(9) 1_455 1_555 n
Al1 C3 F1 103.24(15) 1_455 1_556 n
Al1 C3 F1 129.05(17) 1_455 1_655 n
Al1 C3 F1 79.00(6) 1_455 -1_457 n
Al1 C3 F1 89.93(16) 1_455 -1_556 n
Al1 C3 F1 116.51(9) 1_455 -1_557 n
Al1 C3 F1 154.01(12) 1_455 -1_657 n
Al1 C3 F1 92.98(6) 1_455 101_445 n
Al1 C3 F1 139.61(12) 1_455 101_545 n
Al1 C3 F1 9.69(8) 1_455 -101_446 n
Al1 C3 F1 122.30(21) 1_455 -101_546 n
Al1 C3 F1 142.13(14) 1_455 -101_646 n
Al1 C3 Al1 39.59(4) 1_555 1_655 n
Al1 C3 Al1 107.07(17) 1_555 2_455 n
Al1 C3 Al1 67.49(21) 1_555 2_555 n
Al1 C3 Al1 29.738(14) 1_555 2_655 n
Al1 C3 Al1 92.57(29) 1_555 -1_556 n
Al1 C3 Al1 157.66(12) 1_555 -1_557 n
Al1 C3 Al1 114.77(7) 1_555 -1_657 n
Al1 C3 Al1 176.89(27) 1_555 -2_457 n
Al1 C3 Al1 82.57(28) 1_555 -2_556 n
Al1 C3 Al1 134.68(9) 1_555 -2_557 n
Al1 C3 F1 99.44(19) 1_555 1_455 n
Al1 C3 F1 35.34(11) 1_555 1_555 n
Al1 C3 F1 115.26(30) 1_555 1_556 n
Al1 C3 F1 32.28(5) 1_555 1_655 n
Al1 C3 F1 176.02(17) 1_555 -1_457 n
Al1 C3 F1 89.86(29) 1_555 -1_556 n
Al1 C3 F1 146.22(11) 1_555 -1_557 n
Al1 C3 F1 108.73(8) 1_555 -1_657 n
Al1 C3 F1 167.91(23) 1_555 101_445 n
Al1 C3 F1 122.50(9) 1_555 101_545 n
Al1 C3 F1 92.95(22) 1_555 -101_446 n
Al1 C3 F1 26.86(10) 1_555 -101_546 n
Al1 C3 F1 45.13(7) 1_555 -101_646 n
Al1 C3 Al1 146.66(12) 1_655 2_455 n
Al1 C3 Al1 107.07(17) 1_655 2_555 n
Al1 C3 Al1 9.852(28) 1_655 2_655 n
Al1 C3 Al1 97.79(11) 1_655 -1_556 n
Al1 C3 Al1 118.17(7) 1_655 -1_557 n
Al1 C3 Al1 75.211(31) 1_655 -1_657 n
Al1 C3 Al1 138.09(9) 1_655 -2_457 n
Al1 C3 Al1 80.52(9) 1_655 -2_556 n
Al1 C3 Al1 95.13(5) 1_655 -2_557 n
Al1 C3 F1 138.84(15) 1_655 1_455 n
Al1 C3 F1 73.66(6) 1_655 1_555 n
Al1 C3 F1 98.46(10) 1_655 1_556 n
Al1 C3 F1 8.91(6) 1_655 1_655 n
Al1 C3 F1 144.17(9) 1_655 -1_457 n
Al1 C3 F1 89.95(10) 1_655 -1_556 n
Al1 C3 F1 106.66(6) 1_655 -1_557 n
Al1 C3 F1 69.15(4) 1_655 -1_657 n
Al1 C3 F1 129.88(9) 1_655 101_445 n
Al1 C3 F1 83.19(4) 1_655 101_545 n
Al1 C3 F1 131.97(18) 1_655 -101_446 n
Al1 C3 F1 16.52(7) 1_655 -101_546 n
Al1 C3 F1 6.39(5) 1_655 -101_646 n
Al1 C3 Al1 39.59(4) 2_455 2_555 n
Al1 C3 Al1 136.81(15) 2_455 2_655 n
Al1 C3 Al1 80.52(9) 2_455 -1_556 n
Al1 C3 Al1 95.13(5) 2_455 -1_557 n
Al1 C3 Al1 138.09(9) 2_455 -1_657 n
Al1 C3 Al1 75.211(31) 2_455 -2_457 n
Al1 C3 Al1 97.79(11) 2_455 -2_556 n
Al1 C3 Al1 118.17(7) 2_455 -2_557 n
Al1 C3 F1 8.91(6) 2_455 1_455 n
Al1 C3 F1 73.66(6) 2_455 1_555 n
Al1 C3 F1 98.46(10) 2_455 1_556 n
Al1 C3 F1 138.84(15) 2_455 1_655 n
Al1 C3 F1 69.15(4) 2_455 -1_457 n
Al1 C3 F1 89.95(10) 2_455 -1_556 n
Al1 C3 F1 106.66(6) 2_455 -1_557 n
Al1 C3 F1 144.17(9) 2_455 -1_657 n
Al1 C3 F1 83.19(4) 2_455 101_445 n
Al1 C3 F1 129.88(9) 2_455 101_545 n
Al1 C3 F1 16.52(7) 2_455 -101_446 n
Al1 C3 F1 131.97(18) 2_455 -101_546 n
Al1 C3 F1 151.93(11) 2_455 -101_646 n
Al1 C3 Al1 97.22(19) 2_555 2_655 n
Al1 C3 Al1 82.57(28) 2_555 -1_556 n
Al1 C3 Al1 134.68(9) 2_555 -1_557 n
Al1 C3 Al1 176.89(27) 2_555 -1_657 n
Al1 C3 Al1 114.77(7) 2_555 -2_457 n
Al1 C3 Al1 92.57(29) 2_555 -2_556 n
Al1 C3 Al1 157.66(12) 2_555 -2_557 n
Al1 C3 F1 32.28(5) 2_555 1_455 n
Al1 C3 F1 35.34(11) 2_555 1_555 n
Al1 C3 F1 115.26(30) 2_555 1_556 n
Al1 C3 F1 99.44(19) 2_555 1_655 n
Al1 C3 F1 108.73(8) 2_555 -1_457 n
Al1 C3 F1 89.86(29) 2_555 -1_556 n
Al1 C3 F1 146.22(11) 2_555 -1_557 n
Al1 C3 F1 176.02(17) 2_555 -1_657 n
Al1 C3 F1 122.50(9) 2_555 101_445 n
Al1 C3 F1 167.91(23) 2_555 101_545 n
Al1 C3 F1 26.86(10) 2_555 -101_446 n
Al1 C3 F1 92.95(22) 2_555 -101_546 n
Al1 C3 F1 112.48(15) 2_555 -101_646 n
Al1 C3 Al1 96.75(17) 2_655 -1_556 n
Al1 C3 Al1 128.01(10) 2_655 -1_557 n
Al1 C3 Al1 85.06(6) 2_655 -1_657 n
Al1 C3 Al1 147.92(12) 2_655 -2_457 n
Al1 C3 Al1 80.62(14) 2_655 -2_556 n
Al1 C3 Al1 104.98(8) 2_655 -2_557 n
Al1 C3 F1 129.05(17) 2_655 1_455 n
Al1 C3 F1 64.02(9) 2_655 1_555 n
Al1 C3 F1 103.24(15) 2_655 1_556 n
Al1 C3 F1 5.16(4) 2_655 1_655 n
Al1 C3 F1 154.01(12) 2_655 -1_457 n
Al1 C3 F1 89.93(16) 2_655 -1_556 n
Al1 C3 F1 116.51(9) 2_655 -1_557 n
Al1 C3 F1 79.00(6) 2_655 -1_657 n
Al1 C3 F1 139.61(12) 2_655 101_445 n
Al1 C3 F1 92.98(6) 2_655 101_545 n
Al1 C3 F1 122.30(21) 2_655 -101_446 n
Al1 C3 F1 9.69(8) 2_655 -101_546 n
Al1 C3 F1 15.65(6) 2_655 -101_646 n
Al1 C3 Al1 88.66(11) -1_556 -1_557 n
Al1 C3 Al1 95.08(11) -1_556 -1_657 n
Al1 C3 Al1 85.71(9) -1_556 -2_457 n
Al1 C3 Al1 18.032(25) -1_556 -2_556 n
Al1 C3 Al1 92.25(12) -1_556 -2_557 n
Al1 C3 F1 75.92(12) -1_556 1_455 n
Al1 C3 F1 76.03(29) -1_556 1_555 n
Al1 C3 F1 150.77(10) -1_556 1_556 n
Al1 C3 F1 92.38(14) -1_556 1_655 n
Al1 C3 F1 88.08(9) -1_556 -1_457 n
Al1 C3 F1 9.432(15) -1_556 -1_556 n
Al1 C3 F1 94.48(12) -1_556 -1_557 n
Al1 C3 F1 99.06(10) -1_556 -1_657 n
Al1 C3 F1 82.69(11) -1_556 101_445 n
Al1 C3 F1 89.83(12) -1_556 101_545 n
Al1 C3 F1 89.47(22) -1_556 -101_446 n
Al1 C3 F1 104.89(24) -1_556 -101_546 n
Al1 C3 F1 101.60(10) -1_556 -101_646 n
Al1 C3 Al1 42.96(4) -1_557 -1_657 n
Al1 C3 Al1 19.923(17) -1_557 -2_457 n
Al1 C3 Al1 92.25(12) -1_557 -2_556 n
Al1 C3 Al1 23.039(27) -1_557 -2_557 n
Al1 C3 F1 102.49(7) -1_557 1_455 n
Al1 C3 F1 162.19(30) -1_557 1_555 n
Al1 C3 F1 62.23(8) -1_557 1_556 n
Al1 C3 F1 125.39(10) -1_557 1_655 n
Al1 C3 F1 26.247(20) -1_557 -1_457 n
Al1 C3 F1 87.73(12) -1_557 -1_556 n
Al1 C3 F1 12.209(21) -1_557 -1_557 n
Al1 C3 F1 49.18(4) -1_557 -1_657 n
Al1 C3 F1 12.620(34) -1_557 101_445 n
Al1 C3 F1 35.17(5) -1_557 101_545 n
Al1 C3 F1 109.37(12) -1_557 -101_446 n
Al1 C3 F1 132.14(15) -1_557 -101_546 n
Al1 C3 F1 112.84(7) -1_557 -101_646 n
Al1 C3 Al1 62.89(6) -1_657 -2_457 n
Al1 C3 Al1 85.71(9) -1_657 -2_556 n
Al1 C3 Al1 19.923(17) -1_657 -2_557 n
Al1 C3 F1 145.11(11) -1_657 1_455 n
Al1 C3 F1 145.99(14) -1_657 1_555 n
Al1 C3 F1 66.07(7) -1_657 1_556 n
Al1 C3 F1 82.66(6) -1_657 1_655 n
Al1 C3 F1 69.06(6) -1_657 -1_457 n
Al1 C3 F1 88.03(10) -1_657 -1_556 n
Al1 C3 F1 31.679(32) -1_657 -1_557 n
Al1 C3 F1 6.933(6) -1_657 -1_657 n
Al1 C3 F1 54.98(6) -1_657 101_445 n
Al1 C3 F1 9.045(13) -1_657 101_545 n
Al1 C3 F1 151.59(17) -1_657 -101_446 n
Al1 C3 F1 89.62(10) -1_657 -101_546 n
Al1 C3 F1 69.935(32) -1_657 -101_646 n
Al1 C3 Al1 95.08(11) -2_457 -2_556 n
Al1 C3 Al1 42.96(4) -2_457 -2_557 n
Al1 C3 F1 82.66(6) -2_457 1_455 n
Al1 C3 F1 145.99(14) -2_457 1_555 n
Al1 C3 F1 66.07(7) -2_457 1_556 n
Al1 C3 F1 145.11(11) -2_457 1_655 n
Al1 C3 F1 6.933(6) -2_457 -1_457 n
Al1 C3 F1 88.03(10) -2_457 -1_556 n
Al1 C3 F1 31.679(32) -2_457 -1_557 n
Al1 C3 F1 69.06(6) -2_457 -1_657 n
Al1 C3 F1 9.045(13) -2_457 101_445 n
Al1 C3 F1 54.98(6) -2_457 101_545 n
Al1 C3 F1 89.62(10) -2_457 -101_446 n
Al1 C3 F1 151.59(17) -2_457 -101_546 n
Al1 C3 F1 132.73(8) -2_457 -101_646 n
Al1 C3 Al1 88.66(11) -2_556 -2_557 n
Al1 C3 F1 92.38(14) -2_556 1_455 n
Al1 C3 F1 76.03(29) -2_556 1_555 n
Al1 C3 F1 150.77(10) -2_556 1_556 n
Al1 C3 F1 75.92(12) -2_556 1_655 n
Al1 C3 F1 99.06(10) -2_556 -1_457 n
Al1 C3 F1 9.432(15) -2_556 -1_556 n
Al1 C3 F1 94.48(12) -2_556 -1_557 n
Al1 C3 F1 88.08(9) -2_556 -1_657 n
Al1 C3 F1 89.83(12) -2_556 101_445 n
Al1 C3 F1 82.69(11) -2_556 101_545 n
Al1 C3 F1 104.89(24) -2_556 -101_446 n
Al1 C3 F1 89.47(22) -2_556 -101_546 n
Al1 C3 F1 83.92(8) -2_556 -101_646 n
Al1 C3 F1 125.39(10) -2_557 1_455 n
Al1 C3 F1 162.19(30) -2_557 1_555 n
Al1 C3 F1 62.23(8) -2_557 1_556 n
Al1 C3 F1 102.49(7) -2_557 1_655 n
Al1 C3 F1 49.18(4) -2_557 -1_457 n
Al1 C3 F1 87.73(12) -2_557 -1_556 n
Al1 C3 F1 12.209(21) -2_557 -1_557 n
Al1 C3 F1 26.247(20) -2_557 -1_657 n
Al1 C3 F1 35.17(5) -2_557 101_445 n
Al1 C3 F1 12.620(34) -2_557 101_545 n
Al1 C3 F1 132.14(15) -2_557 -101_446 n
Al1 C3 F1 109.37(12) -2_557 -101_546 n
Al1 C3 F1 89.83(4) -2_557 -101_646 n
F1 C3 F1 65.31(9) 1_455 1_555 n
F1 C3 F1 106.25(13) 1_455 1_556 n
F1 C3 F1 130.62(19) 1_455 1_655 n
F1 C3 F1 76.90(8) 1_455 -1_457 n
F1 C3 F1 85.28(13) 1_455 -1_556 n
F1 C3 F1 114.32(9) 1_455 -1_557 n
F1 C3 F1 151.63(11) 1_455 -1_657 n
F1 C3 F1 90.22(5) 1_455 101_445 n
F1 C3 F1 136.42(11) 1_455 101_545 n
F1 C3 F1 14.85(12) 1_455 -101_446 n
F1 C3 F1 125.24(19) 1_455 -101_546 n
F1 C3 F1 144.57(13) 1_455 -101_646 n
F1 C3 F1 132.07(33) 1_555 1_556 n
F1 C3 F1 65.31(9) 1_555 1_655 n
F1 C3 F1 141.45(8) 1_555 -1_457 n
F1 C3 F1 78.64(29) 1_555 -1_556 n
F1 C3 F1 170.4(4) 1_555 -1_557 n
F1 C3 F1 141.45(8) 1_555 -1_657 n
F1 C3 F1 150.67(25) 1_555 101_445 n
F1 C3 F1 150.67(25) 1_555 101_545 n
F1 C3 F1 62.20(16) 1_555 -101_446 n
F1 C3 F1 62.20(16) 1_555 -101_546 n
F1 C3 F1 79.67(7) 1_555 -101_646 n
F1 C3 F1 106.25(13) 1_556 1_655 n
F1 C3 F1 64.80(6) 1_556 -1_457 n
F1 C3 F1 149.30(10) 1_556 -1_556 n
F1 C3 F1 57.54(8) 1_556 -1_557 n
F1 C3 F1 64.80(6) 1_556 -1_657 n
F1 C3 F1 68.25(11) 1_556 101_445 n
F1 C3 F1 68.25(11) 1_556 101_545 n
F1 C3 F1 97.42(24) 1_556 -101_446 n
F1 C3 F1 97.42(24) 1_556 -101_546 n
F1 C3 F1 92.85(9) 1_556 -101_646 n
F1 C3 F1 151.63(11) 1_655 -1_457 n
F1 C3 F1 85.28(13) 1_655 -1_556 n
F1 C3 F1 114.32(9) 1_655 -1_557 n
F1 C3 F1 76.90(8) 1_655 -1_657 n
F1 C3 F1 136.42(11) 1_655 101_445 n
F1 C3 F1 90.22(5) 1_655 101_545 n
F1 C3 F1 125.24(19) 1_655 -101_446 n
F1 C3 F1 14.85(12) 1_655 -101_546 n
F1 C3 F1 15.30(11) 1_655 -101_646 n
F1 C3 F1 91.39(9) -1_457 -1_556 n
F1 C3 F1 37.512(32) -1_457 -1_557 n
F1 C3 F1 75.02(7) -1_457 -1_657 n
F1 C3 F1 15.978(18) -1_457 101_445 n
F1 C3 F1 61.42(6) -1_457 101_545 n
F1 C3 F1 83.12(10) -1_457 -101_446 n
F1 C3 F1 156.16(21) -1_457 -101_546 n
F1 C3 F1 138.50(9) -1_457 -101_646 n
F1 C3 F1 91.76(11) -1_556 -1_557 n
F1 C3 F1 91.39(9) -1_556 -1_657 n
F1 C3 F1 83.67(13) -1_556 101_445 n
F1 C3 F1 83.67(13) -1_556 101_545 n
F1 C3 F1 98.64(24) -1_556 -101_446 n
F1 C3 F1 98.64(24) -1_556 -101_546 n
F1 C3 F1 93.31(9) -1_556 -101_646 n
F1 C3 F1 37.512(32) -1_557 -1_657 n
F1 C3 F1 24.83(5) -1_557 101_445 n
F1 C3 F1 24.83(5) -1_557 101_545 n
F1 C3 F1 120.07(14) -1_557 -101_446 n
F1 C3 F1 120.07(14) -1_557 -101_546 n
F1 C3 F1 101.10(6) -1_557 -101_646 n
F1 C3 F1 61.42(6) -1_657 101_445 n
F1 C3 F1 15.978(18) -1_657 101_545 n
F1 C3 F1 156.16(21) -1_657 -101_446 n
F1 C3 F1 83.12(10) -1_657 -101_546 n
F1 C3 F1 63.671(24) -1_657 -101_646 n
F1 C3 F1 46.72(6) 101_445 101_545 n
F1 C3 F1 98.10(10) 101_445 -101_446 n
F1 C3 F1 144.53(15) 101_445 -101_546 n
F1 C3 F1 124.88(8) 101_445 -101_646 n
F1 C3 F1 144.53(15) 101_545 -101_446 n
F1 C3 F1 98.10(10) 101_545 -101_546 n
F1 C3 F1 78.19(4) 101_545 -101_646 n
F1 C3 F1 116.29(25) -101_446 -101_546 n
F1 C3 F1 136.45(18) -101_446 -101_646 n
F1 C3 F1 20.15(7) -101_546 -101_646 n

loop_
_geom_bond_atom_site_label_1
_geom_bond_atom_site_label_2
_geom_bond_distance
_geom_bond_site_symmetry_2
_geom_bond_publ_flag
Al1 Al1 6.56806(17) 1_455 n
Al1 Al1 6.56806(17) 1_655 n
Al1 Al1 9.85209(26) 2_455 n
Al1 Al1 3.28403(9) 2_555 n
Al1 Al1 3.28403(9) 2_655 n
Al1 Al1 10.51290(31) -2_556 n
Al1 Al1 10.51290(31) -2_557 n
Al1 Al1 10.51290(31) -2_566 n
Al1 Al1 10.51290(31) -2_567 n
Al1 F1 8.2464(8) 1_455 n
Al1 F1 1.8149(34) 1_555 n
Al1 F1 4.9863(13) 1_655 n
Al1 F1 10.180(5) -1_556 n
Al1 F1 10.180(5) -1_566 n
Al1 F1 10.180(5) 101_545 n
Al1 F1 10.180(5) 101_555 n
Al1 F1 4.9863(13) -101_345 n
Al1 F1 1.8149(34) -101_445 n
Al1 F1 8.2464(8) -101_545 n
Al1 O1 7.340(4) 1_455 n
Al1 O1 1.8612(33) 1_555 n
Al1 O1 6.272(4) 1_655 n
Al1 O1 9.467(4) 2_455 n
Al1 O1 3.258(4) 2_555 n
Al1 O1 4.2288(34) 2_655 n
Al1 O1 7.340(4) 3_455 n
Al1 O1 1.8612(33) 3_555 n
Al1 O1 6.272(4) 3_655 n
Al1 O1 9.467(4) 4_455 n
Al1 O1 3.258(4) 4_555 n
Al1 O1 4.2288(34) 4_655 n
Al1 O1 10.716(5) -1_556 n
Al1 O1 9.1551(33) -1_557 n
Al1 O1 9.544(4) -1_657 n
Al1 O1 10.377(5) -2_556 n
Al1 O1 8.756(4) -2_557 n
Al1 O1 10.968(5) -2_567 n
Al1 O1 10.6083(31) -2_657 n
Al1 O1 10.716(5) -3_556 n
Al1 O1 9.1551(33) -3_557 n
Al1 O1 9.544(4) -3_657 n
Al1 O1 10.968(5) -4_547 n
Al1 O1 10.377(5) -4_556 n
Al1 O1 8.756(4) -4_557 n
Al1 O1 10.6083(31) -4_657 n
Al1 O1 9.544(4) 101_454 n
Al1 O1 9.1551(33) 101_554 n
Al1 O1 10.716(5) 101_555 n
Al1 O1 10.6083(31) 102_454 n
Al1 O1 10.968(5) 102_544 n
Al1 O1 8.756(4) 102_554 n
Al1 O1 10.377(5) 102_555 n
Al1 O1 9.544(4) 103_454 n
Al1 O1 9.1551(33) 103_554 n
Al1 O1 10.716(5) 103_555 n
Al1 O1 10.6083(31) 104_454 n
Al1 O1 8.756(4) 104_554 n
Al1 O1 10.377(5) 104_555 n
Al1 O1 10.968(5) 104_564 n
Al1 O1 6.272(4) -101_345 n
Al1 O1 1.8612(33) -101_445 n
Al1 O1 7.340(4) -101_545 n
Al1 O1 4.2288(34) -102_345 n
Al1 O1 3.258(4) -102_445 n
Al1 O1 9.467(4) -102_545 n
Al1 O1 6.272(4) -103_345 n
Al1 O1 1.8612(33) -103_445 n
Al1 O1 7.340(4) -103_545 n
Al1 O1 4.2288(34) -104_345 n
Al1 O1 3.258(4) -104_445 n
Al1 O1 9.467(4) -104_545 n
Al1 C1 10.520(4) 1_455 n
Al1 C1 5.399(5) 1_555 n
Al1 C1 5.823(7) 1_655 n
Al1 C1 8.285(6) 2_455 n
Al1 C1 4.554(7) 2_555 n
Al1 C1 7.689(4) 2_655 n
Al1 C1 10.520(4) 3_455 n
Al1 C1 5.399(5) 3_555 n
Al1 C1 5.823(7) 3_655 n
Al1 C1 8.285(6) 4_455 n
Al1 C1 4.554(7) 4_555 n
Al1 C1 7.689(4) 4_655 n
Al1 C1 9.154(4) -1_457 n
Al1 C1 10.322(11) -1_556 n
Al1 C1 5.992(6) -1_557 n
Al1 C1 8.619(6) -1_657 n
Al1 C1 10.722(11) -2_556 n
Al1 C1 6.656(7) -2_557 n
Al1 C1 10.941(11) -2_656 n
Al1 C1 7.005(5) -2_657 n
Al1 C1 9.154(4) -3_457 n
Al1 C1 10.322(11) -3_556 n
Al1 C1 5.992(6) -3_557 n
Al1 C1 8.619(6) -3_657 n
Al1 C1 10.722(11) -4_556 n
Al1 C1 6.656(7) -4_557 n
Al1 C1 10.941(11) -4_656 n
Al1 C1 7.005(5) -4_657 n
Al1 C1 8.619(6) 101_454 n
Al1 C1 5.992(6) 101_554 n
Al1 C1 10.322(11) 101_555 n
Al1 C1 9.154(4) 101_654 n
Al1 C1 7.005(5) 102_454 n
Al1 C1 10.941(11) 102_455 n
Al1 C1 6.656(7) 102_554 n
Al1 C1 10.722(11) 102_555 n
Al1 C1 8.619(6) 103_454 n
Al1 C1 5.992(6) 103_554 n
Al1 C1 10.322(11) 103_555 n
Al1 C1 9.154(4) 103_654 n
Al1 C1 7.005(5) 104_454 n
Al1 C1 10.941(11) 104_455 n
Al1 C1 6.656(7) 104_554 n
Al1 C1 10.722(11) 104_555 n
Al1 C1 5.823(7) -101_345 n
Al1 C1 5.399(5) -101_445 n
Al1 C1 10.520(4) -101_545 n
Al1 C1 7.689(4) -102_345 n
Al1 C1 4.554(7) -102_445 n
Al1 C1 8.285(6) -102_545 n
Al1 C1 5.823(7) -103_345 n
Al1 C1 5.399(5) -103_445 n
Al1 C1 10.520(4) -103_545 n
Al1 C1 7.689(4) -104_345 n
Al1 C1 4.554(7) -104_445 n
Al1 C1 8.285(6) -104_545 n
Al1 C2 9.153(4) 1_455 n
Al1 C2 4.367(9) 1_555 n
Al1 C2 6.375(6) 1_655 n
Al1 C2 9.153(4) 3_455 n
Al1 C2 4.367(9) 3_555 n
Al1 C2 6.375(6) 3_655 n
Al1 C2 10.453(6) -1_457 n
Al1 C2 10.686(13) -1_556 n
Al1 C2 6.675(10) -1_557 n
Al1 C2 8.132(8) -1_657 n
Al1 C2 10.453(6) -3_457 n
Al1 C2 10.686(13) -3_556 n
Al1 C2 6.675(10) -3_557 n
Al1 C2 8.132(8) -3_657 n
Al1 C2 8.132(8) 101_454 n
Al1 C2 6.675(10) 101_554 n
Al1 C2 10.686(13) 101_555 n
Al1 C2 10.453(6) 101_654 n
Al1 C2 8.132(8) 103_454 n
Al1 C2 6.675(10) 103_554 n
Al1 C2 10.686(13) 103_555 n
Al1 C2 10.453(6) 103_654 n
Al1 C2 6.375(6) -101_345 n
Al1 C2 4.367(9) -101_445 n
Al1 C2 9.153(4) -101_545 n
Al1 C2 6.375(6) -103_345 n
Al1 C2 4.367(9) -103_445 n
Al1 C2 9.153(4) -103_545 n
Al1 C3 8.5702(28) 1_455 n
Al1 C3 2.956(8) 1_555 n
Al1 C3 5.505(4) 1_655 n
Al1 C3 8.5702(28) 3_455 n
Al1 C3 2.956(8) 3_555 n
Al1 C3 5.505(4) 3_655 n
Al1 C3 10.478(14) -1_556 n
Al1 C3 8.222(9) -1_557 n
Al1 C3 9.443(8) -1_657 n
Al1 C3 10.478(14) -3_556 n
Al1 C3 8.222(9) -3_557 n
Al1 C3 9.443(8) -3_657 n
Al1 C3 9.443(8) 101_454 n
Al1 C3 8.222(9) 101_554 n
Al1 C3 10.478(14) 101_555 n
Al1 C3 9.443(8) 103_454 n
Al1 C3 8.222(9) 103_554 n
Al1 C3 10.478(14) 103_555 n
Al1 C3 5.505(4) -101_345 n
Al1 C3 2.956(8) -101_445 n
Al1 C3 8.5702(28) -101_545 n
Al1 C3 5.505(4) -103_345 n
Al1 C3 2.956(8) -103_445 n
Al1 C3 8.5702(28) -103_545 n
F1 Al1 4.9863(13) 1_455 n
F1 Al1 1.8149(34) 1_555 n
F1 Al1 8.2464(8) 1_655 n
F1 Al1 8.2464(8) 2_455 n
F1 Al1 1.8149(34) 2_555 n
F1 Al1 4.9863(13) 2_655 n
F1 Al1 10.180(5) -1_556 n
F1 Al1 10.180(5) -1_566 n
F1 Al1 10.180(5) -2_556 n
F1 Al1 10.180(5) -2_566 n
F1 F1 6.56806(17) 1_455 n
F1 F1 6.56806(17) 1_655 n
F1 F1 9.621(8) -1_556 n
F1 F1 9.621(8) -1_566 n
F1 F1 3.630(7) -101_345 n
F1 F1 3.630(7) -101_445 n
F1 F1 9.9727(25) -101_545 n
F1 O1 5.966(5) 1_455 n
F1 O1 2.600(7) 1_555 n
F1 O1 8.013(4) 1_655 n
F1 O1 8.013(4) 2_455 n
F1 O1 2.600(7) 2_555 n
F1 O1 5.966(5) 2_655 n
F1 O1 5.966(5) 3_455 n
F1 O1 2.600(7) 3_555 n
F1 O1 8.013(4) 3_655 n
F1 O1 8.013(4) 4_455 n
F1 O1 2.600(7) 4_555 n
F1 O1 5.966(5) 4_655 n
F1 O1 9.857(6) -1_556 n
F1 O1 9.300(6) -1_557 n
F1 O1 10.739(7) -1_657 n
F1 O1 10.739(7) -2_457 n
F1 O1 9.857(6) -2_556 n
F1 O1 9.300(6) -2_557 n
F1 O1 9.857(6) -3_556 n
F1 O1 9.300(6) -3_557 n
F1 O1 10.739(7) -3_657 n
F1 O1 10.739(7) -4_457 n
F1 O1 9.857(6) -4_556 n
F1 O1 9.300(6) -4_557 n
F1 O1 10.819(6) 101_444 n
F1 O1 8.568(5) 101_454 n
F1 O1 9.366(5) 101_554 n
F1 O1 9.366(5) 102_454 n
F1 O1 10.819(6) 102_544 n
F1 O1 8.568(5) 102_554 n
F1 O1 8.568(5) 103_454 n
F1 O1 10.819(6) 103_464 n
F1 O1 9.366(5) 103_554 n
F1 O1 9.366(5) 104_454 n
F1 O1 8.568(5) 104_554 n
F1 O1 10.819(6) 104_564 n
F1 O1 4.589(4) -101_345 n
F1 O1 2.5988(32) -101_445 n
F1 O1 8.873(4) -101_545 n
F1 O1 2.5988(32) -102_345 n
F1 O1 4.589(4) -102_445 n
F1 O1 4.589(4) -103_345 n
F1 O1 2.5988(32) -103_445 n
F1 O1 8.873(4) -103_545 n
F1 O1 2.5988(32) -104_345 n
F1 O1 4.589(4) -104_445 n
F1 C1 9.325(5) 1_455 n
F1 C1 10.457(13) 1_554 n
F1 C1 5.196(7) 1_555 n
F1 C1 7.302(6) 1_655 n
F1 C1 7.302(6) 2_455 n
F1 C1 10.457(13) 2_554 n
F1 C1 5.196(7) 2_555 n
F1 C1 9.325(5) 2_655 n
F1 C1 9.325(5) 3_455 n
F1 C1 10.457(13) 3_554 n
F1 C1 5.196(7) 3_555 n
F1 C1 7.302(6) 3_655 n
F1 C1 7.302(6) 4_455 n
F1 C1 10.457(13) 4_554 n
F1 C1 5.196(7) 4_555 n
F1 C1 9.325(5) 4_655 n
F1 C1 10.984(12) -1_456 n
F1 C1 8.388(7) -1_457 n
F1 C1 9.712(13) -1_556 n
F1 C1 6.636(10) -1_557 n
F1 C1 10.198(8) -1_657 n
F1 C1 10.198(8) -2_457 n
F1 C1 9.712(13) -2_556 n
F1 C1 6.636(10) -2_557 n
F1 C1 10.984(12) -2_656 n
F1 C1 8.388(7) -2_657 n
F1 C1 10.984(12) -3_456 n
F1 C1 8.388(7) -3_457 n
F1 C1 9.712(13) -3_556 n
F1 C1 6.636(10) -3_557 n
F1 C1 10.198(8) -3_657 n
F1 C1 10.198(8) -4_457 n
F1 C1 9.712(13) -4_556 n
F1 C1 6.636(10) -4_557 n
F1 C1 10.984(12) -4_656 n
F1 C1 8.388(7) -4_657 n
F1 C1 7.153(6) 101_454 n
F1 C1 5.861(6) 101_554 n
F1 C1 10.189(5) 101_654 n
F1 C1 5.861(6) 102_454 n
F1 C1 7.153(6) 102_554 n
F1 C1 7.153(6) 103_454 n
F1 C1 5.861(6) 103_554 n
F1 C1 10.189(5) 103_654 n
F1 C1 5.861(6) 104_454 n
F1 C1 7.153(6) 104_554 n
F1 C1 4.591(9) -101_345 n
F1 C1 6.156(6) -101_445 n
F1 C1 6.156(6) -102_345 n
F1 C1 4.591(9) -102_445 n
F1 C1 9.515(7) -102_545 n
F1 C1 4.591(9) -103_345 n
F1 C1 6.156(6) -103_445 n
F1 C1 6.156(6) -104_345 n
F1 C1 4.591(9) -104_445 n
F1 C1 9.515(7) -104_545 n
F1 C2 8.013(8) 1_455 n
F1 C2 10.219(16) 1_554 n
F1 C2 4.589(13) 1_555 n
F1 C2 8.013(8) 1_655 n
F1 C2 8.013(8) 3_455 n
F1 C2 10.219(16) 3_554 n
F1 C2 4.589(13) 3_555 n
F1 C2 8.013(8) 3_655 n
F1 C2 9.576(7) -1_457 n
F1 C2 9.891(15) -1_556 n
F1 C2 6.968(10) -1_557 n
F1 C2 9.576(7) -1_657 n
F1 C2 9.576(7) -3_457 n
F1 C2 9.891(15) -3_556 n
F1 C2 6.968(10) -3_557 n
F1 C2 9.576(7) -3_657 n
F1 C2 6.867(10) 101_454 n
F1 C2 6.867(10) 101_554 n
F1 C2 6.867(10) 103_454 n
F1 C2 6.867(10) 103_554 n
F1 C2 4.865(7) -101_345 n
F1 C2 4.865(7) -101_445 n
F1 C2 10.4856(33) -101_545 n
F1 C2 4.865(7) -103_345 n
F1 C2 4.865(7) -103_445 n
F1 C2 10.4856(33) -103_545 n
F1 C3 7.229(5) 1_455 n
F1 C3 10.952(17) 1_554 n
F1 C3 3.019(13) 1_555 n
F1 C3 7.229(5) 1_655 n
F1 C3 7.229(5) 3_455 n
F1 C3 10.952(17) 3_554 n
F1 C3 3.019(13) 3_555 n
F1 C3 7.229(5) 3_655 n
F1 C3 10.786(8) -1_457 n
F1 C3 9.749(15) -1_556 n
F1 C3 8.556(10) -1_557 n
F1 C3 10.786(8) -1_657 n
F1 C3 10.786(8) -3_457 n
F1 C3 9.749(15) -3_556 n
F1 C3 8.556(10) -3_557 n
F1 C3 10.786(8) -3_657 n
F1 C3 8.282(10) 101_454 n
F1 C3 8.282(10) 101_554 n
F1 C3 8.282(10) 103_454 n
F1 C3 8.282(10) 103_554 n
F1 C3 3.866(5) -101_345 n
F1 C3 3.866(5) -101_445 n
F1 C3 10.0612(20) -101_545 n
F1 C3 3.866(5) -103_345 n
F1 C3 3.866(5) -103_445 n
F1 C3 10.0612(20) -103_545 n
O1 Al1 6.272(4) 1_455 n
O1 Al1 1.8612(33) 1_555 n
O1 Al1 7.340(4) 1_655 n
O1 Al1 9.467(4) 2_455 n
O1 Al1 3.258(4) 2_555 n
O1 Al1 4.2288(34) 2_655 n
O1 Al1 10.716(5) -1_556 n
O1 Al1 9.1551(33) -1_557 n
O1 Al1 9.544(4) -1_657 n
O1 Al1 10.6083(31) -2_457 n
O1 Al1 10.377(5) -2_556 n
O1 Al1 8.756(4) -2_557 n
O1 Al1 10.968(5) -2_567 n
O1 F1 8.013(4) 1_455 n
O1 F1 2.600(7) 1_555 n
O1 F1 5.966(5) 1_655 n
O1 F1 9.857(6) -1_556 n
O1 F1 9.300(6) -1_557 n
O1 F1 10.739(7) -1_657 n
O1 F1 9.366(5) 101_445 n
O1 F1 8.568(5) 101_545 n
O1 F1 10.819(6) 101_555 n
O1 F1 4.589(4) -101_345 n
O1 F1 2.5988(32) -101_445 n
O1 F1 8.873(4) -101_545 n
O1 O1 6.56806(17) 1_455 n
O1 O1 6.56806(17) 1_655 n
O1 O1 8.746(8) 2_455 n
O1 O1 2.178(8) 2_555 n
O1 O1 4.390(8) 2_655 n
O1 O1 7.0868(32) 3_455 n
O1 O1 2.661(8) 3_555 n
O1 O1 7.0868(32) 3_655 n
O1 O1 9.142(8) 4_455 n
O1 O1 3.439(9) 4_555 n
O1 O1 5.134(7) 4_655 n
O1 O1 10.737(10) -1_556 n
O1 O1 7.297(7) -1_557 n
O1 O1 8.233(8) -1_657 n
O1 O1 9.573(5) -2_457 n
O1 O1 10.514(10) -2_556 n
O1 O1 6.965(7) -2_557 n
O1 O1 9.573(5) -2_657 n
O1 O1 9.476(5) -3_547 n
O1 O1 9.476(5) -3_557 n
O1 O1 10.214(5) -3_647 n
O1 O1 10.214(5) -3_657 n
O1 O1 9.223(4) -4_547 n
O1 O1 9.223(4) -4_557 n
O1 O1 10.5710(9) 102_544 n
O1 O1 10.5710(9) 102_545 n
O1 O1 10.5710(9) 102_554 n
O1 O1 10.5710(9) 102_555 n
O1 O1 9.207(5) 103_454 n
O1 O1 9.207(5) 103_455 n
O1 O1 9.207(5) 103_554 n
O1 O1 9.207(5) 103_555 n
O1 O1 10.189(5) 104_454 n
O1 O1 10.189(5) 104_455 n
O1 O1 8.672(6) 104_554 n
O1 O1 8.672(6) 104_555 n
O1 O1 6.516(8) -101_345 n
O1 O1 3.722(7) -101_445 n
O1 O1 8.458(7) -101_545 n
O1 O1 4.839(5) -102_345 n
O1 O1 4.839(5) -102_445 n
O1 O1 10.4735(25) -102_545 n
O1 O1 5.948(8) -103_345 n
O1 O1 2.602(9) -103_445 n
O1 O1 10.868(9) -103_446 n
O1 O1 8.028(8) -103_545 n
O1 O1 4.041(5) -104_345 n
O1 O1 4.041(5) -104_445 n
O1 O1 10.1298(22) -104_545 n
O1 C1 9.358(5) 1_455 n
O1 C1 3.649(6) 1_555 n
O1 C1 5.034(6) 1_655 n
O1 C1 6.955(8) 2_455 n
O1 C1 2.782(7) 2_555 n
O1 C1 7.307(6) 2_655 n
O1 C1 10.347(6) 3_455 n
O1 C1 5.728(9) 3_555 n
O1 C1 6.696(8) 3_655 n
O1 C1 8.238(10) 4_455 n
O1 C1 5.219(10) 4_555 n
O1 C1 8.537(6) 4_655 n
O1 C1 7.638(6) -1_457 n
O1 C1 10.926(12) -1_556 n
O1 C1 4.208(8) -1_557 n
O1 C1 7.960(8) -1_657 n
O1 C1 9.876(5) -2_457 n
O1 C1 4.825(7) -2_557 n
O1 C1 5.942(7) -2_657 n
O1 C1 9.081(7) -3_457 n
O1 C1 10.876(11) -3_547 n
O1 C1 6.469(8) -3_557 n
O1 C1 9.354(8) -3_657 n
O1 C1 6.886(7) -4_557 n
O1 C1 7.710(7) -4_657 n
O1 C1 9.599(7) 101_454 n
O1 C1 7.812(7) 101_554 n
O1 C1 10.033(12) 101_555 n
O1 C1 10.779(5) 101_654 n
O1 C1 8.352(6) 102_454 n
O1 C1 10.459(12) 102_455 n
O1 C1 8.501(8) 102_554 n
O1 C1 10.578(11) 102_555 n
O1 C1 8.246(8) 103_454 n
O1 C1 10.375(9) 103_455 n
O1 C1 6.074(9) 103_554 n
O1 C1 8.748(11) 103_555 n
O1 C1 9.594(6) 103_654 n
O1 C1 6.754(7) 104_454 n
O1 C1 9.233(11) 104_455 n
O1 C1 6.937(10) 104_554 n
O1 C1 9.368(10) 104_555 n
O1 C1 7.029(9) -101_345 n
O1 C1 7.205(6) -101_445 n
O1 C1 8.473(7) -102_345 n
O1 C1 6.378(8) -102_445 n
O1 C1 10.601(12) -102_446 n
O1 C1 9.790(6) -102_545 n
O1 C1 5.469(8) -103_345 n
O1 C1 10.080(11) -103_346 n
O1 C1 5.694(7) -103_445 n
O1 C1 10.204(11) -103_446 n
O1 C1 7.231(6) -104_345 n
O1 C1 4.602(8) -104_445 n
O1 C1 9.637(12) -104_446 n
O1 C1 8.737(6) -104_545 n
O1 C2 7.986(4) 1_455 n
O1 C2 2.517(9) 1_555 n
O1 C2 5.931(7) 1_655 n
O1 C2 8.949(5) 3_455 n
O1 C2 4.758(9) 3_555 n
O1 C2 7.175(8) 3_655 n
O1 C2 8.984(7) -1_457 n
O1 C2 4.824(10) -1_557 n
O1 C2 7.218(6) -1_657 n
O1 C2 10.394(9) -3_457 n
O1 C2 10.363(12) -3_547 n
O1 C2 7.113(12) -3_557 n
O1 C2 8.912(8) -3_657 n
O1 C2 9.332(11) 101_454 n
O1 C2 8.531(10) 101_554 n
O1 C2 10.555(13) 101_555 n
O1 C2 7.731(10) 103_454 n
O1 C2 9.919(12) 103_455 n
O1 C2 6.742(10) 103_554 n
O1 C2 9.170(13) 103_555 n
O1 C2 10.837(6) 103_654 n
O1 C2 7.283(8) -101_345 n
O1 C2 6.224(10) -101_445 n
O1 C2 10.557(14) -101_446 n
O1 C2 10.522(7) -101_545 n
O1 C2 6.061(9) -103_345 n
O1 C2 10.462(13) -103_346 n
O1 C2 4.736(13) -103_445 n
O1 C2 9.754(14) -103_446 n
O1 C2 9.716(8) -103_545 n
O1 C3 7.687(4) 1_455 n
O1 C3 1.285(5) 1_555 n
O1 C3 5.522(5) 1_655 n
O1 C3 8.308(4) 3_455 n
O1 C3 3.402(9) 3_555 n
O1 C3 6.357(7) 3_655 n
O1 C3 9.905(7) -1_457 n
O1 C3 10.671(13) -1_556 n
O1 C3 6.377(9) -1_557 n
O1 C3 8.337(7) -1_657 n
O1 C3 9.585(15) -3_547 n
O1 C3 8.624(13) -3_557 n
O1 C3 10.986(14) -3_647 n
O1 C3 10.159(10) -3_657 n
O1 C3 10.760(11) 101_454 n
O1 C3 10.907(17) 101_544 n
O1 C3 10.073(10) 101_554 n
O1 C3 10.613(17) 101_555 n
O1 C3 9.059(10) 103_454 n
O1 C3 9.656(14) 103_455 n
O1 C3 8.232(10) 103_554 n
O1 C3 8.885(15) 103_555 n
O1 C3 6.087(6) -101_345 n
O1 C3 4.770(9) -101_445 n
O1 C3 9.733(6) -101_545 n
O1 C3 5.209(7) -103_345 n
O1 C3 3.582(10) -103_445 n
O1 C3 10.630(12) -103_446 n
O1 C3 9.209(6) -103_545 n
C1 Al1 5.823(7) 1_455 n
C1 Al1 5.399(5) 1_555 n
C1 Al1 10.520(4) 1_655 n
C1 Al1 8.285(6) 2_455 n
C1 Al1 4.554(7) 2_555 n
C1 Al1 7.689(4) 2_655 n
C1 Al1 9.154(4) -1_457 n
C1 Al1 10.322(11) -1_556 n
C1 Al1 5.992(6) -1_557 n
C1 Al1 8.619(6) -1_657 n
C1 Al1 10.941(11) -2_456 n
C1 Al1 7.005(5) -2_457 n
C1 Al1 10.722(11) -2_556 n
C1 Al1 6.656(7) -2_557 n
C1 F1 7.302(6) 1_455 n
C1 F1 5.196(7) 1_555 n
C1 F1 10.457(13) 1_556 n
C1 F1 9.325(5) 1_655 n
C1 F1 10.984(12) -1_456 n
C1 F1 8.388(7) -1_457 n
C1 F1 9.712(13) -1_556 n
C1 F1 6.636(10) -1_557 n
C1 F1 10.198(8) -1_657 n
C1 F1 5.861(6) 101_445 n
C1 F1 7.153(6) 101_545 n
C1 F1 4.591(9) -101_345 n
C1 F1 6.156(6) -101_445 n
C1 O1 5.034(6) 1_455 n
C1 O1 3.649(6) 1_555 n
C1 O1 9.358(5) 1_655 n
C1 O1 6.955(8) 2_455 n
C1 O1 2.782(7) 2_555 n
C1 O1 7.307(6) 2_655 n
C1 O1 6.696(8) 3_455 n
C1 O1 5.728(9) 3_555 n
C1 O1 10.347(6) 3_655 n
C1 O1 8.238(10) 4_455 n
C1 O1 5.219(10) 4_555 n
C1 O1 8.537(6) 4_655 n
C1 O1 7.638(6) -1_457 n
C1 O1 10.926(12) -1_556 n
C1 O1 4.208(8) -1_557 n
C1 O1 7.960(8) -1_657 n
C1 O1 5.942(7) -2_457 n
C1 O1 4.825(7) -2_557 n
C1 O1 9.876(5) -2_657 n
C1 O1 9.081(7) -3_447 n
C1 O1 6.469(8) -3_547 n
C1 O1 10.876(11) -3_557 n
C1 O1 9.354(8) -3_647 n
C1 O1 7.710(7) -4_447 n
C1 O1 6.886(7) -4_547 n
C1 O1 10.033(12) 101_444 n
C1 O1 7.812(7) 101_445 n
C1 O1 9.599(7) 101_545 n
C1 O1 10.459(12) 102_444 n
C1 O1 8.352(6) 102_445 n
C1 O1 10.578(11) 102_544 n
C1 O1 8.501(8) 102_545 n
C1 O1 8.748(11) 103_454 n
C1 O1 6.074(9) 103_455 n
C1 O1 10.375(9) 103_554 n
C1 O1 8.246(8) 103_555 n
C1 O1 9.233(11) 104_454 n
C1 O1 6.754(7) 104_455 n
C1 O1 9.368(10) 104_554 n
C1 O1 6.937(10) 104_555 n
C1 O1 7.029(9) -101_345 n
C1 O1 7.205(6) -101_445 n
C1 O1 6.378(8) -102_345 n
C1 O1 10.601(12) -102_346 n
C1 O1 8.473(7) -102_445 n
C1 O1 5.469(8) -103_345 n
C1 O1 10.080(11) -103_346 n
C1 O1 5.694(7) -103_445 n
C1 O1 10.204(11) -103_446 n
C1 O1 4.602(8) -104_345 n
C1 O1 9.637(12) -104_346 n
C1 O1 7.231(6) -104_445 n
C1 C1 6.56806(17) 1_455 n
C1 C1 6.56806(17) 1_655 n
C1 C1 4.008(9) 2_455 n
C1 C1 2.560(9) 2_555 n
C1 C1 9.128(9) 2_655 n
C1 C1 9.838(14) 3_455 n
C1 C1 9.068(19) 3_545 n
C1 C1 7.325(19) 3_555 n
C1 C1 9.838(14) 3_655 n
C1 C1 9.914(17) 4_445 n
C1 C1 8.350(17) 4_455 n
C1 C1 9.422(18) 4_545 n
C1 C1 7.759(17) 4_555 n
C1 C1 4.279(8) -1_457 n
C1 C1 2.966(12) -1_557 n
C1 C1 9.250(10) -1_657 n
C1 C1 6.7366(29) -2_457 n
C1 C1 1.497(13) -2_557 n
C1 C1 6.7366(29) -2_657 n
C1 C1 9.205(4) -3_447 n
C1 C1 9.205(4) -3_457 n
C1 C1 8.673(4) -3_547 n
C1 C1 8.673(4) -3_557 n
C1 C1 10.5737(22) -4_447 n
C1 C1 10.5737(22) -4_457 n
C1 C1 8.2864(27) -4_547 n
C1 C1 8.2864(27) -4_557 n
C1 C1 10.5737(22) -4_647 n
C1 C1 10.5737(22) -4_657 n
C1 C1 10.5378(7) 102_444 n
C1 C1 10.5378(7) 102_445 n
C1 C1 10.5378(7) 102_454 n
C1 C1 10.5378(7) 102_455 n
C1 C1 7.4084(22) 103_454 n
C1 C1 7.4084(22) 103_455 n
C1 C1 7.4084(22) 103_554 n
C1 C1 7.4084(22) 103_555 n
C1 C1 6.6801(25) 104_454 n
C1 C1 6.6801(25) 104_455 n
C1 C1 8.846(7) 104_554 n
C1 C1 8.846(7) 104_555 n
C1 C1 10.561(22) -101_335 n
C1 C1 9.109(13) -101_345 n
C1 C1 10.726(23) -101_346 n
C1 C1 10.798(10) -101_445 n
C1 C1 9.656(12) -102_345 n
C1 C1 9.656(12) -102_445 n
C1 C1 5.414(19) -103_345 n
C1 C1 7.835(18) -103_346 n
C1 C1 7.933(13) -103_445 n
C1 C1 9.747(17) -103_446 n
C1 C1 6.291(16) -104_345 n
C1 C1 8.464(17) -104_346 n
C1 C1 6.291(16) -104_445 n
C1 C1 8.464(17) -104_446 n
C1 C2 5.322(5) 1_455 n
C1 C2 1.414(7) 1_555 n
C1 C2 7.871(4) 1_655 n
C1 C2 8.556(9) 3_455 n
C1 C2 9.751(11) 3_545 n
C1 C2 6.846(11) 3_555 n
C1 C2 10.336(9) 3_655 n
C1 C2 5.631(6) -1_457 n
C1 C2 2.319(7) -1_557 n
C1 C2 8.083(4) -1_657 n
C1 C2 9.341(12) -3_447 n
C1 C2 10.340(15) -3_457 n
C1 C2 7.806(15) -3_547 n
C1 C2 8.977(16) -3_557 n
C1 C2 10.995(12) -3_647 n
C1 C2 10.275(18) 101_444 n
C1 C2 10.226(14) 101_445 n
C1 C2 7.073(17) 103_454 n
C1 C2 7.001(16) 103_455 n
C1 C2 8.176(14) 103_554 n
C1 C2 8.114(15) 103_555 n
C1 C2 8.811(8) -101_345 n
C1 C2 10.522(16) -101_346 n
C1 C2 9.718(8) -101_445 n
C1 C2 5.723(13) -103_345 n
C1 C2 8.114(14) -103_346 n
C1 C2 7.040(11) -103_445 n
C1 C2 9.091(12) -103_446 n
C1 C3 5.689(8) 1_455 n
C1 C3 2.458(10) 1_555 n
C1 C3 8.124(4) 1_655 n
C1 C3 7.725(11) 3_455 n
C1 C3 10.994(14) 3_545 n
C1 C3 5.775(14) 3_555 n
C1 C3 9.659(10) 3_655 n
C1 C3 6.354(8) -1_457 n
C1 C3 3.748(9) -1_557 n
C1 C3 8.602(5) -1_657 n
C1 C3 8.613(12) -3_447 n
C1 C3 6.918(16) -3_547 n
C1 C3 10.335(15) -3_557 n
C1 C3 10.383(12) -3_647 n
C1 C3 10.183(17) 101_444 n
C1 C3 8.674(12) 101_445 n
C1 C3 10.977(16) 101_544 n
C1 C3 9.594(12) 101_545 n
C1 C3 8.359(15) 103_454 n
C1 C3 6.436(14) 103_455 n
C1 C3 9.311(12) 103_554 n
C1 C3 7.631(13) 103_555 n
C1 C3 7.275(10) -101_345 n
C1 C3 10.651(19) -101_346 n
C1 C3 8.351(9) -101_445 n
C1 C3 5.061(16) -103_345 n
C1 C3 9.281(16) -103_346 n
C1 C3 6.513(12) -103_445 n
C1 C3 10.147(15) -103_446 n
C2 Al1 6.375(6) 1_455 n
C2 Al1 4.367(9) 1_555 n
C2 Al1 9.153(4) 1_655 n
C2 Al1 9.153(4) 2_455 n
C2 Al1 4.367(9) 2_555 n
C2 Al1 6.375(6) 2_655 n
C2 Al1 10.453(6) -1_457 n
C2 Al1 10.686(13) -1_556 n
C2 Al1 6.675(10) -1_557 n
C2 Al1 8.132(8) -1_657 n
C2 Al1 8.132(8) -2_457 n
C2 Al1 10.686(13) -2_556 n
C2 Al1 6.675(10) -2_557 n
C2 Al1 10.453(6) -2_657 n
C2 F1 8.013(8) 1_455 n
C2 F1 4.589(13) 1_555 n
C2 F1 10.219(16) 1_556 n
C2 F1 8.013(8) 1_655 n
C2 F1 9.576(7) -1_457 n
C2 F1 9.891(15) -1_556 n
C2 F1 6.968(10) -1_557 n
C2 F1 9.576(7) -1_657 n
C2 F1 6.867(10) 101_445 n
C2 F1 6.867(10) 101_545 n
C2 F1 4.865(7) -101_345 n
C2 F1 4.865(7) -101_445 n
C2 F1 10.4856(33) -101_545 n
C2 O1 5.931(7) 1_455 n
C2 O1 2.517(9) 1_555 n
C2 O1 7.986(4) 1_655 n
C2 O1 7.986(4) 2_455 n
C2 O1 2.517(9) 2_555 n
C2 O1 5.931(7) 2_655 n
C2 O1 7.175(8) 3_455 n
C2 O1 4.758(9) 3_555 n
C2 O1 8.949(5) 3_655 n
C2 O1 8.949(5) 4_455 n
C2 O1 4.758(9) 4_555 n
C2 O1 7.175(8) 4_655 n
C2 O1 8.984(7) -1_457 n
C2 O1 4.824(10) -1_557 n
C2 O1 7.218(6) -1_657 n
C2 O1 7.218(6) -2_457 n
C2 O1 4.824(10) -2_557 n
C2 O1 8.984(7) -2_657 n
C2 O1 10.394(9) -3_447 n
C2 O1 7.113(12) -3_547 n
C2 O1 10.363(12) -3_557 n
C2 O1 8.912(8) -3_647 n
C2 O1 8.912(8) -4_447 n
C2 O1 7.113(12) -4_547 n
C2 O1 10.363(12) -4_557 n
C2 O1 10.394(9) -4_647 n
C2 O1 10.555(13) 101_444 n
C2 O1 8.531(10) 101_445 n
C2 O1 9.332(11) 101_545 n
C2 O1 9.332(11) 102_445 n
C2 O1 10.555(13) 102_544 n
C2 O1 8.531(10) 102_545 n
C2 O1 9.170(13) 103_454 n
C2 O1 6.742(10) 103_455 n
C2 O1 9.919(12) 103_554 n
C2 O1 7.731(10) 103_555 n
C2 O1 9.919(12) 104_454 n
C2 O1 7.731(10) 104_455 n
C2 O1 9.170(13) 104_554 n
C2 O1 6.742(10) 104_555 n
C2 O1 10.837(6) 104_655 n
C2 O1 7.283(8) -101_345 n
C2 O1 6.224(10) -101_445 n
C2 O1 10.557(14) -101_446 n
C2 O1 10.522(7) -101_545 n
C2 O1 6.224(10) -102_345 n
C2 O1 10.557(14) -102_346 n
C2 O1 7.283(8) -102_445 n
C2 O1 6.061(9) -103_345 n
C2 O1 10.462(13) -103_346 n
C2 O1 4.736(13) -103_445 n
C2 O1 9.754(14) -103_446 n
C2 O1 9.716(8) -103_545 n
C2 O1 4.736(13) -104_345 n
C2 O1 9.754(14) -104_346 n
C2 O1 6.061(9) -104_445 n
C2 O1 10.462(13) -104_446 n
C2 C1 7.871(4) 1_455 n
C2 C1 1.414(7) 1_555 n
C2 C1 5.322(5) 1_655 n
C2 C1 5.322(5) 2_455 n
C2 C1 1.414(7) 2_555 n
C2 C1 7.871(4) 2_655 n
C2 C1 10.336(9) 3_455 n
C2 C1 9.751(11) 3_545 n
C2 C1 6.846(11) 3_555 n
C2 C1 8.556(9) 3_655 n
C2 C1 8.556(9) 4_455 n
C2 C1 9.751(11) 4_545 n
C2 C1 6.846(11) 4_555 n
C2 C1 10.336(9) 4_655 n
C2 C1 5.631(6) -1_457 n
C2 C1 2.319(7) -1_557 n
C2 C1 8.083(4) -1_657 n
C2 C1 8.083(4) -2_457 n
C2 C1 2.319(7) -2_557 n
C2 C1 5.631(6) -2_657 n
C2 C1 10.340(15) -3_447 n
C2 C1 9.341(12) -3_457 n
C2 C1 8.977(16) -3_547 n
C2 C1 7.806(15) -3_557 n
C2 C1 10.995(12) -3_657 n
C2 C1 10.995(12) -4_457 n
C2 C1 8.977(16) -4_547 n
C2 C1 7.806(15) -4_557 n
C2 C1 10.340(15) -4_647 n
C2 C1 9.341(12) -4_657 n
C2 C1 10.226(14) 101_554 n
C2 C1 10.275(18) 101_555 n
C2 C1 10.226(14) 102_454 n
C2 C1 10.275(18) 102_455 n
C2 C1 8.114(15) 103_454 n
C2 C1 8.176(14) 103_455 n
C2 C1 7.001(16) 103_554 n
C2 C1 7.073(17) 103_555 n
C2 C1 10.885(10) 103_654 n
C2 C1 10.931(12) 103_655 n
C2 C1 7.001(16) 104_454 n
C2 C1 7.073(17) 104_455 n
C2 C1 8.114(15) 104_554 n
C2 C1 8.176(14) 104_555 n
C2 C1 8.811(8) -101_345 n
C2 C1 10.522(16) -101_346 n
C2 C1 9.718(8) -101_445 n
C2 C1 9.718(8) -102_345 n
C2 C1 8.811(8) -102_445 n
C2 C1 10.522(16) -102_446 n
C2 C1 5.723(13) -103_345 n
C2 C1 8.114(14) -103_346 n
C2 C1 7.040(11) -103_445 n
C2 C1 9.091(12) -103_446 n
C2 C1 7.040(11) -104_345 n
C2 C1 9.091(12) -104_346 n
C2 C1 5.723(13) -104_445 n
C2 C1 8.114(14) -104_446 n
C2 C1 10.110(8) -104_545 n
C2 C2 6.56806(17) 1_455 n
C2 C2 6.56806(17) 1_655 n
C2 C2 8.982(14) 3_455 n
C2 C2 10.266(20) 3_545 n
C2 C2 6.126(20) 3_555 n
C2 C2 8.982(14) 3_655 n
C2 C2 7.007(7) -1_457 n
C2 C2 2.442(19) -1_557 n
C2 C2 7.007(7) -1_657 n
C2 C2 10.5828(31) -3_447 n
C2 C2 10.5828(31) -3_457 n
C2 C2 8.298(4) -3_547 n
C2 C2 8.298(4) -3_557 n
C2 C2 10.5828(31) -3_647 n
C2 C2 10.5828(31) -3_657 n
C2 C2 7.643(5) 103_454 n
C2 C2 7.643(5) 103_455 n
C2 C2 7.643(5) 103_554 n
C2 C2 7.643(5) 103_555 n
C2 C2 8.734(19) -101_345 n
C2 C2 10.506(25) -101_346 n
C2 C2 8.734(19) -101_445 n
C2 C2 10.506(25) -101_446 n
C2 C2 6.225(22) -103_345 n
C2 C2 8.535(24) -103_346 n
C2 C2 6.225(22) -103_445 n
C2 C2 8.535(24) -103_446 n
C2 C3 6.7574(25) 1_455 n
C2 C3 1.589(10) 1_555 n
C2 C3 6.7574(25) 1_655 n
C2 C3 8.277(9) 3_455 n
C2 C3 5.037(15) 3_555 n
C2 C3 8.277(9) 3_655 n
C2 C3 7.700(9) -1_457 n
C2 C3 4.018(16) -1_557 n
C2 C3 7.700(9) -1_657 n
C2 C3 9.878(12) -3_447 n
C2 C3 7.377(17) -3_547 n
C2 C3 9.681(16) -3_557 n
C2 C3 9.878(12) -3_647 n
C2 C3 10.858(22) 101_444 n
C2 C3 9.511(10) 101_445 n
C2 C3 10.858(22) 101_544 n
C2 C3 9.511(10) 101_545 n
C2 C3 8.923(17) 103_454 n
C2 C3 7.223(17) 103_455 n
C2 C3 8.923(17) 103_554 n
C2 C3 7.223(17) 103_555 n
C2 C3 7.287(15) -101_345 n
C2 C3 10.707(15) -101_346 n
C2 C3 7.287(15) -101_445 n
C2 C3 10.707(15) -101_446 n
C2 C3 5.500(14) -103_345 n
C2 C3 9.581(16) -103_346 n
C2 C3 5.500(14) -103_445 n
C2 C3 9.581(16) -103_446 n
C2 C3 10.795(7) -103_545 n
C3 Al1 5.505(4) 1_455 n
C3 Al1 2.956(8) 1_555 n
C3 Al1 8.5702(28) 1_655 n
C3 Al1 8.5702(28) 2_455 n
C3 Al1 2.956(8) 2_555 n
C3 Al1 5.505(4) 2_655 n
C3 Al1 10.478(14) -1_556 n
C3 Al1 8.222(9) -1_557 n
C3 Al1 9.443(8) -1_657 n
C3 Al1 9.443(8) -2_457 n
C3 Al1 10.478(14) -2_556 n
C3 Al1 8.222(9) -2_557 n
C3 F1 7.229(5) 1_455 n
C3 F1 3.019(13) 1_555 n
C3 F1 10.952(17) 1_556 n
C3 F1 7.229(5) 1_655 n
C3 F1 10.786(8) -1_457 n
C3 F1 9.749(15) -1_556 n
C3 F1 8.556(10) -1_557 n
C3 F1 10.786(8) -1_657 n
C3 F1 8.282(10) 101_445 n
C3 F1 8.282(10) 101_545 n
C3 F1 3.866(5) -101_345 n
C3 F1 3.866(5) -101_445 n
C3 F1 10.0612(20) -101_545 n
C3 O1 5.522(5) 1_455 n
C3 O1 1.285(5) 1_555 n
C3 O1 7.687(4) 1_655 n
C3 O1 7.687(4) 2_455 n
C3 O1 1.285(5) 2_555 n
C3 O1 5.522(5) 2_655 n
C3 O1 6.357(7) 3_455 n
C3 O1 3.402(9) 3_555 n
C3 O1 8.308(4) 3_655 n
C3 O1 8.308(4) 4_455 n
C3 O1 3.402(9) 4_555 n
C3 O1 6.357(7) 4_655 n
C3 O1 9.905(7) -1_457 n
C3 O1 10.671(13) -1_556 n
C3 O1 6.377(9) -1_557 n
C3 O1 8.337(7) -1_657 n
C3 O1 8.337(7) -2_457 n
C3 O1 10.671(13) -2_556 n
C3 O1 6.377(9) -2_557 n
C3 O1 9.905(7) -2_657 n
C3 O1 8.624(13) -3_547 n
C3 O1 9.585(15) -3_557 n
C3 O1 10.159(10) -3_647 n
C3 O1 10.986(14) -3_657 n
C3 O1 10.159(10) -4_447 n
C3 O1 10.986(14) -4_457 n
C3 O1 8.624(13) -4_547 n
C3 O1 9.585(15) -4_557 n
C3 O1 10.613(17) 101_444 n
C3 O1 10.073(10) 101_445 n
C3 O1 10.907(17) 101_455 n
C3 O1 10.760(11) 101_545 n
C3 O1 10.760(11) 102_445 n
C3 O1 10.613(17) 102_544 n
C3 O1 10.073(10) 102_545 n
C3 O1 10.907(17) 102_555 n
C3 O1 8.885(15) 103_454 n
C3 O1 8.232(10) 103_455 n
C3 O1 9.656(14) 103_554 n
C3 O1 9.059(10) 103_555 n
C3 O1 9.656(14) 104_454 n
C3 O1 9.059(10) 104_455 n
C3 O1 8.885(15) 104_554 n
C3 O1 8.232(10) 104_555 n
C3 O1 6.087(6) -101_345 n
C3 O1 4.770(9) -101_445 n
C3 O1 9.733(6) -101_545 n
C3 O1 4.770(9) -102_345 n
C3 O1 6.087(6) -102_445 n
C3 O1 5.209(7) -103_345 n
C3 O1 3.582(10) -103_445 n
C3 O1 10.630(12) -103_446 n
C3 O1 9.209(6) -103_545 n
C3 O1 3.582(10) -104_345 n
C3 O1 10.630(12) -104_346 n
C3 O1 5.209(7) -104_445 n
C3 C1 8.124(4) 1_455 n
C3 C1 2.458(10) 1_555 n
C3 C1 5.689(8) 1_655 n
C3 C1 5.689(8) 2_455 n
C3 C1 2.458(10) 2_555 n
C3 C1 8.124(4) 2_655 n
C3 C1 9.659(10) 3_455 n
C3 C1 10.994(14) 3_545 n
C3 C1 5.775(14) 3_555 n
C3 C1 7.725(11) 3_655 n
C3 C1 7.725(11) 4_455 n
C3 C1 10.994(14) 4_545 n
C3 C1 5.775(14) 4_555 n
C3 C1 9.659(10) 4_655 n
C3 C1 6.354(8) -1_457 n
C3 C1 3.748(9) -1_557 n
C3 C1 8.602(5) -1_657 n
C3 C1 8.602(5) -2_457 n
C3 C1 3.748(9) -2_557 n
C3 C1 6.354(8) -2_657 n
C3 C1 8.613(12) -3_457 n
C3 C1 10.335(15) -3_547 n
C3 C1 6.918(16) -3_557 n
C3 C1 10.383(12) -3_657 n
C3 C1 10.383(12) -4_457 n
C3 C1 10.335(15) -4_547 n
C3 C1 6.918(16) -4_557 n
C3 C1 8.613(12) -4_657 n
C3 C1 9.594(12) 101_454 n
C3 C1 10.977(16) 101_455 n
C3 C1 8.674(12) 101_554 n
C3 C1 10.183(17) 101_555 n
C3 C1 8.674(12) 102_454 n
C3 C1 10.183(17) 102_455 n
C3 C1 9.594(12) 102_554 n
C3 C1 10.977(16) 102_555 n
C3 C1 7.631(13) 103_454 n
C3 C1 9.311(12) 103_455 n
C3 C1 6.436(14) 103_554 n
C3 C1 8.359(15) 103_555 n
C3 C1 10.530(9) 103_654 n
C3 C1 6.436(14) 104_454 n
C3 C1 8.359(15) 104_455 n
C3 C1 7.631(13) 104_554 n
C3 C1 9.311(12) 104_555 n
C3 C1 7.275(10) -101_345 n
C3 C1 10.651(19) -101_346 n
C3 C1 8.351(9) -101_445 n
C3 C1 8.351(9) -102_345 n
C3 C1 7.275(10) -102_445 n
C3 C1 10.651(19) -102_446 n
C3 C1 5.061(16) -103_345 n
C3 C1 9.281(16) -103_346 n
C3 C1 6.513(12) -103_445 n
C3 C1 10.147(15) -103_446 n
C3 C1 6.513(12) -104_345 n
C3 C1 10.147(15) -104_346 n
C3 C1 5.061(16) -104_445 n
C3 C1 9.281(16) -104_446 n
C3 C1 9.751(9) -104_545 n
C3 C2 6.7574(25) 1_455 n
C3 C2 1.589(10) 1_555 n
C3 C2 6.7574(25) 1_655 n
C3 C2 8.277(9) 3_455 n
C3 C2 5.037(15) 3_555 n
C3 C2 8.277(9) 3_655 n
C3 C2 7.700(9) -1_457 n
C3 C2 4.018(16) -1_557 n
C3 C2 7.700(9) -1_657 n
C3 C2 9.878(12) -3_457 n
C3 C2 9.681(16) -3_547 n
C3 C2 7.377(17) -3_557 n
C3 C2 9.878(12) -3_657 n
C3 C2 9.511(10) 101_454 n
C3 C2 10.858(22) 101_455 n
C3 C2 9.511(10) 101_554 n
C3 C2 10.858(22) 101_555 n
C3 C2 7.223(17) 103_454 n
C3 C2 8.923(17) 103_455 n
C3 C2 7.223(17) 103_554 n
C3 C2 8.923(17) 103_555 n
C3 C2 7.287(15) -101_345 n
C3 C2 10.707(15) -101_346 n
C3 C2 7.287(15) -101_445 n
C3 C2 10.707(15) -101_446 n
C3 C2 5.500(14) -103_345 n
C3 C2 9.581(16) -103_346 n
C3 C2 5.500(14) -103_445 n
C3 C2 9.581(16) -103_446 n
C3 C2 10.795(7) -103_545 n
C3 C3 6.56806(17) 1_455 n
C3 C3 6.56806(17) 1_655 n
C3 C3 7.553(12) 3_455 n
C3 C3 3.729(23) 3_555 n
C3 C3 7.553(12) 3_655 n
C3 C3 8.632(12) -1_457 n
C3 C3 10.759(29) -1_556 n
C3 C3 5.602(19) -1_557 n
C3 C3 8.632(12) -1_657 n
C3 C3 8.866(10) -3_547 n
C3 C3 8.866(10) -3_557 n
C3 C3 8.607(12) 103_454 n
C3 C3 8.607(12) 103_455 n
C3 C3 8.607(12) 103_554 n
C3 C3 8.607(12) 103_555 n
C3 C3 5.912(16) -101_345 n
C3 C3 5.912(16) -101_445 n
C3 C3 4.588(18) -103_345 n
C3 C3 10.490(25) -103_346 n
C3 C3 4.588(18) -103_445 n
C3 C3 10.490(25) -103_446 n
C3 C3 10.360(8) -103_545 n
